data_4302021
loop_
_publ_author_name
'Chelladurai Ganesamoorthy'
'Maravanji S. Balakrishna'
'Joel T. Mague'

_publ_section_title
;
Group 11 Metal Chemistry of a Tetradentate Ligand,
Phenylene-1,4-diaminotetra(phosphonite), p-C6H4[N{P(OC6H4OMe-o)2}2]2
;
_journal_name_full 'Inorganic Chemistry'
_journal_page_first 3768
_journal_page_last 3782
_journal_paper_doi 10.1021/ic900085e
_journal_volume 48
_journal_year 2009
_chemical_formula_moiety '2(C82 H76 Cu4 I4 N6 O16 P4), 3(C2 H3 N), 0.5(C2 H3 N), 0.5(C2 H3 N)'
_chemical_formula_sum 'C172 H163 Cu8 I8 N16 O32 P8'
_chemical_formula_weight 4737.55
_chemical_name_systematic
; 
 ? 
;
_space_group_IT_number 2
_symmetry_cell_setting triclinic
_symmetry_space_group_name_Hall '-P 1'
_symmetry_space_group_name_H-M 'P -1'
_atom_sites_solution_hydrogens geom
_atom_sites_solution_primary direct
_atom_sites_solution_secondary difmap
_audit_creation_method SHELXL-97
_cell_angle_alpha 112.878(1)
_cell_angle_beta 100.200(1)
_cell_angle_gamma 105.222(1)
_cell_formula_units_Z 2
_cell_length_a 17.484(1)
_cell_length_b 24.135(2)
_cell_length_c 25.987(2)
_cell_measurement_reflns_used 7887
_cell_measurement_temperature 100(2)
_cell_measurement_theta_max 25.49
_cell_measurement_theta_min 2.41
_cell_volume 9255.7(12)
_computing_cell_refinement 'Bruker APEX2 (Bruker-AXS, 2006)'
_computing_data_collection 'Bruker APEX2 (Bruker-AXS, 2006)'
_computing_data_reduction 'Bruker SAINT+ (Bruker-AXS, 2006a)'
_computing_molecular_graphics 'Bruker APEX2 (Bruker-AXS, 2006)'
_computing_publication_material 'Bruker APEX2 (Bruker-AXS, 2006)'
_computing_structure_refinement 'SHELXL-97 (Sheldrick, 1997)'
_computing_structure_solution 'SHELXS-97 (Sheldrick, 1997)'
_diffrn_ambient_temperature 100(2)
_diffrn_measured_fraction_theta_full 0.994
_diffrn_measured_fraction_theta_max 0.994
_diffrn_measurement_device_type 'Bruker-AXS Smart APEX CCD area detector'
_diffrn_measurement_method 'phi and omega scans'
_diffrn_radiation_monochromator graphite
_diffrn_radiation_source 'fine-focus sealed tube'
_diffrn_radiation_type MoK\a
_diffrn_radiation_wavelength 0.71073
_diffrn_reflns_av_R_equivalents 0.0544
_diffrn_reflns_av_sigmaI/netI 0.0539
_diffrn_reflns_limit_h_max 21
_diffrn_reflns_limit_h_min -21
_diffrn_reflns_limit_k_max 29
_diffrn_reflns_limit_k_min -29
_diffrn_reflns_limit_l_max 31
_diffrn_reflns_limit_l_min -31
_diffrn_reflns_number 133988
_diffrn_reflns_theta_full 25.58
_diffrn_reflns_theta_max 25.58
_diffrn_reflns_theta_min 2.25
_exptl_absorpt_coefficient_mu 2.377
_exptl_absorpt_correction_T_max 0.7201
_exptl_absorpt_correction_T_min 0.6608
_exptl_absorpt_correction_type multi-scan
_exptl_absorpt_process_details 'SADABS (Sheldrick, 2007)'
_exptl_crystal_colour Yellow
_exptl_crystal_density_diffrn 1.700
_exptl_crystal_density_method 'not measured'
_exptl_crystal_description Block
_exptl_crystal_F_000 4678
_exptl_crystal_size_max 0.20
_exptl_crystal_size_mid 0.19
_exptl_crystal_size_min 0.14
_refine_diff_density_max 3.319
_refine_diff_density_min -1.007
_refine_diff_density_rms 0.153
_refine_ls_extinction_method none
_refine_ls_goodness_of_fit_ref 1.045
_refine_ls_hydrogen_treatment constr
_refine_ls_matrix_type full
_refine_ls_number_parameters 2245
_refine_ls_number_reflns 34555
_refine_ls_number_restraints 320
_refine_ls_restrained_S_all 1.051
_refine_ls_R_factor_all 0.0783
_refine_ls_R_factor_gt 0.0488
_refine_ls_shift/su_max 0.001
_refine_ls_shift/su_mean 0.000
_refine_ls_structure_factor_coef Fsqd
_refine_ls_weighting_details 'calc w=1/[\s^2^(Fo^2^)+(0.0651P)^2^+38.8422P] where P=(Fo^2^+2Fc^2^)/3'
_refine_ls_weighting_scheme calc
_refine_ls_wR_factor_gt 0.1230
_refine_ls_wR_factor_ref 0.1440
_reflns_number_gt 24586
_reflns_number_total 34555
_reflns_threshold_expression >2\s(I)
_cod_data_source_file ic900085e_si_001_03.cif
_cod_data_source_block msb332_0m
_cod_depositor_comments
;
The following automatic conversions were performed:
'_symmetry_cell_setting' value 'Triclinic' changed to 'triclinic'
according to '/home/saulius/struct/CIF-dictionaries/cif_core.dic'
dictionary named 'cif_core.dic' version 2.4.1 from 2010-06-29.

Automatic conversion script
Id: cif_fix_enum 1527 2010-12-29 10:47:43Z saulius 
;
_cod_database_code 4302021

loop_
_symmetry_equiv_pos_as_xyz
'x, y, z'
'-x, -y, -z'

loop_
_atom_site_label
_atom_site_type_symbol
_atom_site_fract_x
_atom_site_fract_y
_atom_site_fract_z
_atom_site_U_iso_or_equiv
_atom_site_adp_type
_atom_site_occupancy
_atom_site_symmetry_multiplicity
_atom_site_calc_flag
_atom_site_refinement_flags
_atom_site_disorder_assembly
_atom_site_disorder_group
I1 I 1.34386(3) 0.45887(2) 0.98623(2) 0.03851(13) Uani 1 1 d . . .
I2 I 1.25954(3) 0.32478(2) 0.80510(2) 0.03259(12) Uani 1 1 d . . .
I3 I 0.52925(3) 0.03447(2) 0.92528(2) 0.03335(12) Uani 1 1 d . . .
I4 I 0.45221(3) 0.17823(2) 0.89817(2) 0.02849(11) Uani 1 1 d . . .
Cu1 Cu 1.21986(5) 0.37267(4) 0.90013(4) 0.02612(18) Uani 1 1 d . . .
Cu2 Cu 1.15207(5) 0.37733(4) 0.78942(4) 0.02385(18) Uani 1 1 d . . .
Cu3 Cu 0.56329(5) 0.12729(4) 0.90182(4) 0.02457(18) Uani 1 1 d . . .
Cu4 Cu 0.47686(5) 0.13622(4) 0.79478(4) 0.02671(19) Uani 1 1 d . . .
P1 P 1.09213(10) 0.32716(7) 0.89643(7) 0.0182(3) Uani 1 1 d . . .
P2 P 1.02829(10) 0.34396(8) 0.79411(7) 0.0204(3) Uani 1 1 d . . .
P3 P 0.68167(10) 0.17393(8) 0.89420(7) 0.0194(3) Uani 1 1 d . A .
P4 P 0.59788(11) 0.17512(9) 0.78690(8) 0.0267(4) Uani 1 1 d . A .
O1 O 1.0630(2) 0.3565(2) 0.95410(18) 0.0207(9) Uani 1 1 d . . .
O2 O 1.1266(3) 0.3704(2) 1.06008(19) 0.0282(10) Uani 1 1 d . . .
O3 O 1.0641(3) 0.2526(2) 0.88526(18) 0.0224(10) Uani 1 1 d . . .
O4 O 1.2252(3) 0.2675(2) 0.9212(2) 0.0276(10) Uani 1 1 d . . .
O5 O 0.9811(3) 0.3947(2) 0.8113(2) 0.0253(10) Uani 1 1 d . . .
O6 O 1.0276(3) 0.5142(2) 0.8891(2) 0.0336(11) Uani 1 1 d . . .
O7 O 0.9552(3) 0.2885(2) 0.73381(19) 0.0241(10) Uani 1 1 d . . .
O8 O 0.8963(4) 0.2665(3) 0.6254(2) 0.0536(16) Uani 1 1 d . . .
O9 O 0.7379(3) 0.2446(2) 0.94920(18) 0.0218(9) Uani 1 1 d . . .
O10 O 0.6611(3) 0.2233(2) 1.0228(2) 0.0324(11) Uani 1 1 d . . .
O11 O 0.7529(3) 0.1423(2) 0.89386(19) 0.0230(10) Uani 1 1 d D . .
O13 O 0.6196(3) 0.1270(2) 0.7328(2) 0.0400(13) Uani 1 1 d D . .
O15 O 0.6202(3) 0.2369(2) 0.7731(2) 0.0304(11) Uani 1 1 d . . .
O16 O 0.6235(3) 0.3081(2) 0.8837(2) 0.0279(10) Uani 1 1 d . B .
N1 N 1.0113(3) 0.3147(2) 0.8420(2) 0.0185(11) Uani 1 1 d . . .
N2 N 1.1999(3) 0.4754(3) 0.8205(2) 0.0265(13) Uani 1 1 d . . .
N3 N 1.1500(3) 0.3804(3) 0.7113(2) 0.0258(12) Uani 1 1 d . . .
N4 N 0.6851(3) 0.1946(2) 0.8394(2) 0.0187(11) Uani 1 1 d . . .
N5 N 0.3677(3) 0.1286(3) 0.7416(2) 0.0268(13) Uani 1 1 d . . .
N6 N 0.4207(4) 0.0366(3) 0.7479(2) 0.0293(13) Uani 1 1 d . . .
C1 C 1.1102(4) 0.4197(3) 0.9988(3) 0.0232(14) Uani 1 1 d . . .
C2 C 1.1202(4) 0.4719(3) 0.9880(3) 0.0283(15) Uani 1 1 d . . .
H2 H 1.0951 0.4663 0.9499 0.034 Uiso 1 1 calc R . .
C3 C 1.1685(5) 0.5341(3) 1.0345(3) 0.0335(17) Uani 1 1 d . . .
H3 H 1.1776 0.5710 1.0279 0.040 Uiso 1 1 calc R . .
C4 C 1.2020(5) 0.5407(3) 1.0889(3) 0.0364(18) Uani 1 1 d . . .
H4 H 1.2346 0.5827 1.1201 0.044 Uiso 1 1 calc R . .
C5 C 1.1900(4) 0.4880(3) 1.1001(3) 0.0336(17) Uani 1 1 d . . .
H5 H 1.2134 0.4940 1.1387 0.040 Uiso 1 1 calc R . .
C6 C 1.1435(4) 0.4263(3) 1.0547(3) 0.0267(15) Uani 1 1 d . . .
C7 C 1.1527(4) 0.3778(4) 1.1180(3) 0.0324(16) Uani 1 1 d . . .
H7A H 1.2137 0.3983 1.1343 0.049 Uiso 1 1 calc R . .
H7B H 1.1351 0.3352 1.1170 0.049 Uiso 1 1 calc R . .
H7C H 1.1274 0.4048 1.1428 0.049 Uiso 1 1 calc R . .
C8 C 1.0917(4) 0.2374(3) 0.9299(3) 0.0208(13) Uani 1 1 d . . .
C9 C 1.0354(4) 0.2147(3) 0.9546(3) 0.0242(14) Uani 1 1 d . . .
H9 H 0.9788 0.2106 0.9418 0.029 Uiso 1 1 calc R . .
C10 C 1.0614(5) 0.1978(3) 0.9983(3) 0.0323(16) Uani 1 1 d . . .
H10 H 1.0226 0.1815 1.0151 0.039 Uiso 1 1 calc R . .
C11 C 1.1436(5) 0.2051(4) 1.0170(3) 0.0377(18) Uani 1 1 d . . .
H11 H 1.1619 0.1943 1.0473 0.045 Uiso 1 1 calc R . .
C12 C 1.2001(5) 0.2279(3) 0.9921(3) 0.0333(17) Uani 1 1 d . . .
H12 H 1.2566 0.2322 1.0051 0.040 Uiso 1 1 calc R . .
C13 C 1.1751(4) 0.2445(3) 0.9486(3) 0.0242(14) Uani 1 1 d . . .
C14 C 1.3127(4) 0.2795(4) 0.9424(4) 0.0380(18) Uani 1 1 d . . .
H14A H 1.3358 0.3122 0.9838 0.057 Uiso 1 1 calc R . .
H14B H 1.3421 0.2952 0.9191 0.057 Uiso 1 1 calc R . .
H14C H 1.3199 0.2394 0.9388 0.057 Uiso 1 1 calc R . .
C15 C 0.9879(4) 0.4406(3) 0.7903(3) 0.0276(15) Uani 1 1 d . . .
C16 C 0.9682(4) 0.4235(4) 0.7309(3) 0.0354(17) Uani 1 1 d . . .
H16 H 0.9515 0.3797 0.7025 0.043 Uiso 1 1 calc R . .
C17 C 0.9732(5) 0.4714(4) 0.7137(4) 0.0414(19) Uani 1 1 d . . .
H17 H 0.9600 0.4606 0.6731 0.050 Uiso 1 1 calc R . .
C18 C 0.9969(5) 0.5340(4) 0.7545(4) 0.0400(19) Uani 1 1 d . . .
H18 H 1.0008 0.5664 0.7419 0.048 Uiso 1 1 calc R . .
C19 C 1.0155(4) 0.5516(4) 0.8140(4) 0.0352(18) Uani 1 1 d . . .
H19 H 1.0312 0.5955 0.8418 0.042 Uiso 1 1 calc R . .
C20 C 1.0110(4) 0.5042(3) 0.8327(3) 0.0284(15) Uani 1 1 d . . .
C21 C 1.0506(5) 0.5792(3) 0.9339(4) 0.0388(18) Uani 1 1 d . . .
H21A H 1.1020 0.6069 0.9330 0.058 Uiso 1 1 calc R . .
H21B H 1.0598 0.5799 0.9726 0.058 Uiso 1 1 calc R . .
H21C H 1.0056 0.5951 0.9269 0.058 Uiso 1 1 calc R . .
C22 C 0.9711(4) 0.2400(3) 0.6907(3) 0.0251(15) Uani 1 1 d . . .
C23 C 1.0152(4) 0.2053(3) 0.7037(3) 0.0253(15) Uani 1 1 d . . .
H23 H 1.0373 0.2145 0.7435 0.030 Uiso 1 1 calc R . .
C24 C 1.0278(5) 0.1571(3) 0.6594(3) 0.0354(17) Uani 1 1 d . . .
H24 H 1.0578 0.1325 0.6681 0.043 Uiso 1 1 calc R . .
C25 C 0.9954(5) 0.1456(4) 0.6016(3) 0.0393(19) Uani 1 1 d . . .
H25 H 1.0039 0.1128 0.5707 0.047 Uiso 1 1 calc R . .
C26 C 0.9515(6) 0.1802(4) 0.5884(3) 0.047(2) Uani 1 1 d . . .
H26 H 0.9298 0.1715 0.5487 0.057 Uiso 1 1 calc R . .
C27 C 0.9389(5) 0.2280(3) 0.6332(3) 0.0358(18) Uani 1 1 d . . .
C28 C 0.8719(8) 0.2603(5) 0.5669(4) 0.070(3) Uani 1 1 d . . .
H28A H 0.9215 0.2694 0.5544 0.105 Uiso 1 1 calc R . .
H28B H 0.8448 0.2910 0.5669 0.105 Uiso 1 1 calc R . .
H28C H 0.8329 0.2162 0.5398 0.105 Uiso 1 1 calc R . .
C29 C 1.2255(4) 0.5214(3) 0.8770(3) 0.0238(14) Uani 1 1 d . . .
H29 H 1.2308 0.5092 0.9076 0.029 Uiso 1 1 calc R . .
C30 C 1.2440(4) 0.5856(3) 0.8911(3) 0.0276(15) Uani 1 1 d . . .
H30 H 1.2610 0.6169 0.9311 0.033 Uiso 1 1 calc R . .
C31 C 1.2381(4) 0.6042(3) 0.8478(3) 0.0315(16) Uani 1 1 d . . .
H31 H 1.2519 0.6485 0.8573 0.038 Uiso 1 1 calc R . .
C32 C 1.2119(4) 0.5577(3) 0.7900(3) 0.0242(14) Uani 1 1 d . . .
H32 H 1.2067 0.5696 0.7591 0.029 Uiso 1 1 calc R . .
C33 C 1.1932(4) 0.4934(3) 0.7773(3) 0.0216(14) Uani 1 1 d . . .
C34 C 1.1666(4) 0.4404(3) 0.7163(3) 0.0226(14) Uani 1 1 d . . .
C35 C 1.1605(4) 0.4511(3) 0.6670(3) 0.0312(16) Uani 1 1 d . . .
H35 H 1.1729 0.4936 0.6710 0.037 Uiso 1 1 calc R . .
C36 C 1.1361(5) 0.3990(4) 0.6127(3) 0.0360(18) Uani 1 1 d . . .
H36 H 1.1300 0.4053 0.5785 0.043 Uiso 1 1 calc R . .
C37 C 1.1204(5) 0.3379(4) 0.6075(3) 0.0395(19) Uani 1 1 d . . .
H37 H 1.1050 0.3017 0.5701 0.047 Uiso 1 1 calc R . .
C38 C 1.1275(4) 0.3304(3) 0.6575(3) 0.0335(17) Uani 1 1 d . . .
H38 H 1.1161 0.2882 0.6541 0.040 Uiso 1 1 calc R . .
C39 C 0.9265(4) 0.2845(3) 0.8397(3) 0.0200(13) Uani 1 1 d . . .
C40 C 0.8856(4) 0.3218(3) 0.8691(3) 0.0211(13) Uani 1 1 d . A .
H40 H 0.9124 0.3674 0.8902 0.025 Uiso 1 1 calc R . .
C41 C 0.8054(4) 0.2924(3) 0.8677(3) 0.0215(14) Uani 1 1 d . . .
H41 H 0.7766 0.3177 0.8876 0.026 Uiso 1 1 calc R A .
C42 C 0.7672(4) 0.2257(3) 0.8373(3) 0.0188(13) Uani 1 1 d . A .
C43 C 0.8071(4) 0.1879(3) 0.8065(3) 0.0229(14) Uani 1 1 d . . .
H43 H 0.7800 0.1423 0.7848 0.027 Uiso 1 1 calc R A .
C44 C 0.8876(4) 0.2181(3) 0.8082(3) 0.0246(14) Uani 1 1 d . A .
H44 H 0.9161 0.1930 0.7875 0.029 Uiso 1 1 calc R . .
C45 C 0.7846(4) 0.2481(3) 1.0006(3) 0.0226(14) Uani 1 1 d . . .
C46 C 0.8702(4) 0.2634(3) 1.0122(3) 0.0309(16) Uani 1 1 d . . .
H46 H 0.8961 0.2715 0.9853 0.037 Uiso 1 1 calc R . .
C47 C 0.9174(5) 0.2670(4) 1.0625(3) 0.0387(19) Uani 1 1 d . . .
H47 H 0.9760 0.2777 1.0709 0.046 Uiso 1 1 calc R . .
C48 C 0.8775(6) 0.2548(4) 1.1009(4) 0.046(2) Uani 1 1 d . . .
H48 H 0.9093 0.2563 1.1354 0.055 Uiso 1 1 calc R . .
C49 C 0.7932(5) 0.2407(4) 1.0900(3) 0.042(2) Uani 1 1 d . . .
H49 H 0.7677 0.2336 1.1175 0.051 Uiso 1 1 calc R . .
C50 C 0.7444(5) 0.2367(3) 1.0392(3) 0.0309(16) Uani 1 1 d . . .
C51 C 0.6149(5) 0.2011(4) 1.0569(3) 0.042(2) Uani 1 1 d . . .
H51A H 0.6275 0.1647 1.0591 0.063 Uiso 1 1 calc R . .
H51B H 0.5549 0.1872 1.0378 0.063 Uiso 1 1 calc R . .
H51C H 0.6311 0.2364 1.0967 0.063 Uiso 1 1 calc R . .
C52 C 0.7315(6) 0.0768(3) 0.8732(4) 0.022(2) Uani 0.525(5) 1 d PGDU A 1
C53 C 0.7576(6) 0.0570(3) 0.9145(3) 0.029(2) Uani 0.525(5) 1 d PGU A 1
C54 C 0.7422(6) -0.0081(4) 0.8974(4) 0.034(3) Uani 0.525(5) 1 d PGU A 1
H54 H 0.7601 -0.0216 0.9257 0.041 Uiso 0.525(5) 1 calc PR A 1
C55 C 0.7007(6) -0.0534(3) 0.8389(4) 0.038(3) Uani 0.525(5) 1 d PGU A 1
H55 H 0.6902 -0.0979 0.8272 0.046 Uiso 0.525(5) 1 calc PR A 1
C56 C 0.6746(6) -0.0336(3) 0.7976(3) 0.040(3) Uani 0.525(5) 1 d PGU A 1
H56 H 0.6462 -0.0646 0.7576 0.048 Uiso 0.525(5) 1 calc PR A 1
C57 C 0.6900(6) 0.0315(4) 0.8147(3) 0.026(2) Uani 0.525(5) 1 d PGDU A 1
O12 O 0.8003(7) 0.1055(4) 0.9711(4) 0.0379(18) Uani 0.525(5) 1 d PDU A 1
C58 C 0.8156(13) 0.0836(10) 1.0138(8) 0.073(4) Uani 0.525(5) 1 d PDU A 1
H58A H 0.8448 0.1209 1.0528 0.110 Uiso 0.525(5) 1 calc PR A 1
H58B H 0.8503 0.0574 1.0043 0.110 Uiso 0.525(5) 1 calc PR A 1
H58C H 0.7624 0.0574 1.0140 0.110 Uiso 0.525(5) 1 calc PR A 1
C52A C 0.7414(7) 0.0821(3) 0.8927(4) 0.022(2) Uani 0.475(5) 1 d PGDU A 2
C53A C 0.7050(7) 0.0270(4) 0.8387(3) 0.029(2) Uani 0.475(5) 1 d PGU A 2
C54A C 0.7011(7) -0.0328(4) 0.8350(4) 0.034(3) Uani 0.475(5) 1 d PGU A 2
H54A H 0.6762 -0.0704 0.7981 0.041 Uiso 0.475(5) 1 calc PR A 2
C55A C 0.7337(7) -0.0374(4) 0.8854(5) 0.038(3) Uani 0.475(5) 1 d PGU A 2
H55A H 0.7310 -0.0782 0.8829 0.046 Uiso 0.475(5) 1 calc PR A 2
C56A C 0.7701(7) 0.0177(5) 0.9394(4) 0.040(3) Uani 0.475(5) 1 d PGU A 2
H56A H 0.7923 0.0145 0.9738 0.048 Uiso 0.475(5) 1 calc PR A 2
C57A C 0.7739(7) 0.0774(4) 0.9431(3) 0.026(2) Uani 0.475(5) 1 d PGDU A 2
O12A O 0.6757(7) 0.0380(5) 0.7922(4) 0.0379(18) Uani 0.475(5) 1 d PDU A 2
C58A C 0.6512(15) -0.0152(10) 0.7353(8) 0.073(4) Uani 0.475(5) 1 d PDU A 2
H58D H 0.6315 -0.0027 0.7053 0.110 Uiso 0.475(5) 1 calc PR A 2
H58E H 0.6061 -0.0517 0.7322 0.110 Uiso 0.475(5) 1 calc PR A 2
H58F H 0.6990 -0.0278 0.7293 0.110 Uiso 0.475(5) 1 calc PR A 2
C59 C 0.5860(7) 0.0987(6) 0.6731(4) 0.070(4) Uani 0.522(4) 1 d PGDU B 3
C60 C 0.5113(7) 0.0457(6) 0.6438(5) 0.043(3) Uani 0.522(4) 1 d PGU B 3
H60 H 0.4839 0.0276 0.6651 0.052 Uiso 0.522(4) 1 calc PR B 3
C61 C 0.4767(6) 0.0194(5) 0.5832(5) 0.079(5) Uani 0.522(4) 1 d PGU B 3
H61 H 0.4256 -0.0168 0.5631 0.095 Uiso 0.522(4) 1 calc PR B 3
C62 C 0.5167(8) 0.0459(6) 0.5519(4) 0.087(5) Uani 0.522(4) 1 d PGU B 3
H62 H 0.4931 0.0279 0.5105 0.104 Uiso 0.522(4) 1 calc PR B 3
C63 C 0.5914(8) 0.0989(6) 0.5812(5) 0.072(4) Uani 0.522(4) 1 d PGU B 3
H63 H 0.6188 0.1170 0.5599 0.086 Uiso 0.522(4) 1 calc PR B 3
C64 C 0.6260(6) 0.1252(5) 0.6418(5) 0.067(4) Uani 0.522(4) 1 d PGDU B 3
O14 O 0.7013(7) 0.1706(5) 0.6710(5) 0.055(2) Uani 0.522(4) 1 d PDU B 3
C65 C 0.7386(13) 0.1852(11) 0.6393(10) 0.087(5) Uani 0.522(4) 1 d PDU B 3
H65A H 0.7938 0.2186 0.6637 0.130 Uiso 0.522(4) 1 calc PR B 3
H65B H 0.7066 0.2018 0.6180 0.130 Uiso 0.522(4) 1 calc PR B 3
H65C H 0.7450 0.1469 0.6112 0.130 Uiso 0.522(4) 1 calc PR B 3
C59A C 0.5509(7) 0.0871(6) 0.6800(5) 0.070(4) Uani 0.478(4) 1 d PGDU B 4
C60A C 0.4886(8) 0.1054(5) 0.6580(5) 0.043(3) Uani 0.478(4) 1 d PGU B 4
H60A H 0.4919 0.1488 0.6769 0.052 Uiso 0.478(4) 1 calc PR B 4
C61A C 0.4217(7) 0.0600(7) 0.6082(6) 0.079(5) Uani 0.478(4) 1 d PGU B 4
H61A H 0.3791 0.0725 0.5931 0.095 Uiso 0.478(4) 1 calc PR B 4
C62A C 0.4169(8) -0.0035(6) 0.5804(5) 0.087(5) Uani 0.478(4) 1 d PGU B 4
H62A H 0.3711 -0.0345 0.5464 0.104 Uiso 0.478(4) 1 calc PR B 4
C63A C 0.4791(9) -0.0218(5) 0.6024(6) 0.072(4) Uani 0.478(4) 1 d PGU B 4
H63A H 0.4759 -0.0652 0.5834 0.086 Uiso 0.478(4) 1 calc PR B 4
C64A C 0.5461(8) 0.0235(7) 0.6522(6) 0.067(4) Uani 0.478(4) 1 d PGDU B 4
O14A O 0.6088(7) 0.0118(6) 0.6770(6) 0.055(2) Uani 0.478(4) 1 d PDU B 4
C65A C 0.6068(16) -0.0461(10) 0.6484(11) 0.087(5) Uani 0.478(4) 1 d PDU B 4
H65D H 0.6542 -0.0515 0.6697 0.130 Uiso 0.478(4) 1 calc PR B 4
H65E H 0.6102 -0.0534 0.6092 0.130 Uiso 0.478(4) 1 calc PR B 4
H65F H 0.5546 -0.0773 0.6446 0.130 Uiso 0.478(4) 1 calc PR B 4
C66 C 0.5755(4) 0.2775(3) 0.7837(3) 0.0290(16) Uani 1 1 d . B .
C67 C 0.5349(5) 0.2835(4) 0.7358(4) 0.042(2) Uani 1 1 d . . .
H67 H 0.5357 0.2584 0.6974 0.051 Uiso 1 1 calc R B .
C68 C 0.4938(5) 0.3262(4) 0.7450(4) 0.052(2) Uani 1 1 d . B .
H68 H 0.4656 0.3304 0.7128 0.062 Uiso 1 1 calc R . .
C69 C 0.4934(5) 0.3627(4) 0.8007(5) 0.049(2) Uani 1 1 d . . .
H69 H 0.4639 0.3915 0.8064 0.059 Uiso 1 1 calc R B .
C70 C 0.5360(5) 0.3584(4) 0.8493(4) 0.042(2) Uani 1 1 d . B .
H70 H 0.5361 0.3844 0.8877 0.051 Uiso 1 1 calc R . .
C71 C 0.5779(4) 0.3155(3) 0.8405(3) 0.0310(16) Uani 1 1 d . . .
C72 C 0.6214(5) 0.3415(3) 0.9419(3) 0.0360(17) Uani 1 1 d . . .
H72A H 0.6503 0.3880 0.9569 0.054 Uiso 1 1 calc R B .
H72B H 0.6493 0.3268 0.9674 0.054 Uiso 1 1 calc R . .
H72C H 0.5633 0.3327 0.9416 0.054 Uiso 1 1 calc R . .
C73 C 0.3437(5) 0.1759(4) 0.7416(3) 0.0346(17) Uani 1 1 d . . .
H73 H 0.3792 0.2192 0.7683 0.042 Uiso 1 1 calc R . .
C74 C 0.2677(6) 0.1642(4) 0.7035(3) 0.048(2) Uani 1 1 d . . .
H74 H 0.2524 0.1993 0.7040 0.057 Uiso 1 1 calc R . .
C75 C 0.2157(5) 0.1025(5) 0.6656(3) 0.049(2) Uani 1 1 d . . .
H75 H 0.1637 0.0938 0.6394 0.059 Uiso 1 1 calc R . .
C76 C 0.2401(4) 0.0526(4) 0.6661(3) 0.0375(18) Uani 1 1 d . . .
H76 H 0.2048 0.0090 0.6405 0.045 Uiso 1 1 calc R . .
C77 C 0.3162(4) 0.0672(3) 0.7040(3) 0.0275(15) Uani 1 1 d . . .
C78 C 0.3479(4) 0.0166(3) 0.7065(3) 0.0307(16) Uani 1 1 d . . .
C79 C 0.3056(6) -0.0479(4) 0.6665(4) 0.050(2) Uani 1 1 d . . .
H79 H 0.2534 -0.0616 0.6380 0.059 Uiso 1 1 calc R . .
C80 C 0.3410(8) -0.0918(4) 0.6691(4) 0.071(3) Uani 1 1 d . . .
H80 H 0.3133 -0.1363 0.6421 0.085 Uiso 1 1 calc R . .
C81 C 0.4171(7) -0.0710(5) 0.7111(4) 0.063(3) Uani 1 1 d . . .
H81 H 0.4430 -0.1006 0.7124 0.076 Uiso 1 1 calc R . .
C82 C 0.4543(5) -0.0064(4) 0.7509(3) 0.0398(19) Uani 1 1 d . . .
H82 H 0.5050 0.0080 0.7811 0.048 Uiso 1 1 calc R . .
I5 I 0.01779(4) 0.03659(2) 0.43804(2) 0.04742(15) Uani 1 1 d . . .
I6 I -0.07042(3) 0.17546(2) 0.42044(2) 0.03437(12) Uani 1 1 d . . .
I7 I 0.78621(3) 0.45084(2) 0.415681(19) 0.02662(11) Uani 1 1 d . . .
I8 I 0.67668(3) 0.30856(2) 0.238127(18) 0.02328(10) Uani 1 1 d . . .
Cu5 Cu 0.04879(5) 0.13182(4) 0.41684(4) 0.02786(19) Uani 1 1 d . . .
Cu6 Cu -0.05468(5) 0.12018(4) 0.31547(3) 0.02322(18) Uani 1 1 d . . .
Cu7 Cu 0.65487(5) 0.35983(4) 0.33952(3) 0.02092(17) Uani 1 1 d . . .
Cu8 Cu 0.56152(5) 0.35926(4) 0.23035(3) 0.02035(17) Uani 1 1 d . . .
P5 P 0.16427(10) 0.17622(8) 0.40317(7) 0.0218(4) Uani 1 1 d . . .
P6 P 0.05548(10) 0.16248(8) 0.29654(7) 0.0189(3) Uani 1 1 d . . .
P7 P 0.53546(10) 0.31765(7) 0.34972(7) 0.0181(3) Uani 1 1 d . . .
P8 P 0.44517(10) 0.31444(7) 0.24141(7) 0.0182(3) Uani 1 1 d . . .
O17 O 0.2340(3) 0.1433(2) 0.4011(2) 0.0272(10) Uani 1 1 d . . .
O18 O 0.3167(6) 0.1067(4) 0.4665(4) 0.106(3) Uani 1 1 d U . .
O19 O 0.2281(3) 0.2493(2) 0.44940(19) 0.0230(10) Uani 1 1 d . . .
O20 O 0.2137(3) 0.2150(3) 0.5335(2) 0.0450(14) Uani 1 1 d . . .
O21 O 0.0686(3) 0.1142(2) 0.23741(19) 0.0238(10) Uani 1 1 d . . .
O22 O 0.0712(3) -0.0014(2) 0.1861(2) 0.0372(12) Uani 1 1 d . . .
O23 O 0.0643(3) 0.2227(2) 0.28125(18) 0.0212(9) Uani 1 1 d . . .
O24 O 0.0831(3) 0.2946(2) 0.39495(19) 0.0257(10) Uani 1 1 d . . .
O25 O 0.5177(3) 0.2468(2) 0.34653(19) 0.0233(10) Uani 1 1 d . . .
O26 O 0.6809(3) 0.2654(2) 0.3692(2) 0.0305(11) Uani 1 1 d . . .
O27 O 0.5168(2) 0.3526(2) 0.41081(18) 0.0214(9) Uani 1 1 d . . .
O28 O 0.6435(3) 0.3930(2) 0.5046(2) 0.0341(12) Uani 1 1 d . . .
O29 O 0.3725(3) 0.2489(2) 0.18867(18) 0.0226(10) Uani 1 1 d . . .
O30 O 0.4717(3) 0.1842(2) 0.2011(2) 0.0257(10) Uani 1 1 d . . .
O31 O 0.3875(3) 0.3585(2) 0.25220(19) 0.0236(10) Uani 1 1 d . . .
O32 O 0.4021(3) 0.4760(2) 0.3174(2) 0.0347(12) Uani 1 1 d . . .
N7 N 0.1522(3) 0.1855(2) 0.3412(2) 0.0192(11) Uani 1 1 d . . .
N8 N -0.1060(3) 0.0198(2) 0.2691(2) 0.0255(12) Uani 1 1 d . . .
N9 N -0.1658(3) 0.1088(3) 0.2634(2) 0.0249(12) Uani 1 1 d . . .
N10 N 0.4448(3) 0.2996(2) 0.2994(2) 0.0184(11) Uani 1 1 d . . .
N11 N 0.5585(3) 0.3745(2) 0.1576(2) 0.0213(11) Uani 1 1 d . . .
N12 N 0.6049(3) 0.4593(2) 0.2704(2) 0.0224(12) Uani 1 1 d . . .
C83 C 0.2134(5) 0.0771(3) 0.3800(3) 0.0347(17) Uani 1 1 d . . .
C84 C 0.1576(4) 0.0321(3) 0.3256(3) 0.0321(16) Uani 1 1 d . . .
H84 H 0.1301 0.0462 0.3010 0.039 Uiso 1 1 calc R . .
C85 C 0.1406(5) -0.0333(3) 0.3061(4) 0.043(2) Uani 1 1 d . . .
H85 H 0.1008 -0.0640 0.2689 0.052 Uiso 1 1 calc R . .
C86 C 0.1815(7) -0.0530(5) 0.3410(5) 0.073(3) Uani 1 1 d U . .
H86 H 0.1691 -0.0979 0.3284 0.087 Uiso 1 1 calc R . .
C87 C 0.2410(9) -0.0087(6) 0.3944(6) 0.099(4) Uani 1 1 d U . .
H87 H 0.2714 -0.0230 0.4174 0.119 Uiso 1 1 calc R . .
C88 C 0.2567(7) 0.0575(5) 0.4148(5) 0.072(3) Uani 1 1 d U . .
C89 C 0.3712(12) 0.0910(9) 0.4993(8) 0.161(7) Uani 1 1 d U . .
H89A H 0.3407 0.0673 0.5172 0.241 Uiso 1 1 calc R . .
H89B H 0.4159 0.1307 0.5303 0.241 Uiso 1 1 calc R . .
H89C H 0.3954 0.0639 0.4736 0.241 Uiso 1 1 calc R . .
C90 C 0.3002(4) 0.2632(3) 0.4924(3) 0.0256(15) Uani 1 1 d . . .
C91 C 0.3760(4) 0.2945(3) 0.4907(3) 0.0312(16) Uani 1 1 d . . .
H91 H 0.3792 0.3061 0.4600 0.037 Uiso 1 1 calc R . .
C92 C 0.4488(5) 0.3095(4) 0.5333(4) 0.041(2) Uani 1 1 d . . .
H92 H 0.5018 0.3316 0.5324 0.050 Uiso 1 1 calc R . .
C93 C 0.4422(5) 0.2913(4) 0.5772(4) 0.045(2) Uani 1 1 d . . .
H93 H 0.4916 0.3006 0.6062 0.054 Uiso 1 1 calc R . .
C94 C 0.3653(5) 0.2600(3) 0.5799(3) 0.0393(19) Uani 1 1 d . . .
H94 H 0.3622 0.2485 0.6107 0.047 Uiso 1 1 calc R . .
C95 C 0.2929(5) 0.2457(3) 0.5372(3) 0.0328(17) Uani 1 1 d . . .
C96 C 0.2042(6) 0.1881(5) 0.5738(4) 0.066(3) Uani 1 1 d . . .
H96A H 0.2363 0.1598 0.5704 0.099 Uiso 1 1 calc R . .
H96B H 0.1451 0.1630 0.5644 0.099 Uiso 1 1 calc R . .
H96C H 0.2249 0.2231 0.6142 0.099 Uiso 1 1 calc R . .
C97 C 0.0008(4) 0.0689(3) 0.1872(3) 0.0268(15) Uani 1 1 d . . .
C98 C -0.0638(4) 0.0842(4) 0.1645(3) 0.0355(17) Uani 1 1 d . . .
H98 H -0.0643 0.1266 0.1828 0.043 Uiso 1 1 calc R . .
C99 C -0.1281(4) 0.0358(4) 0.1140(3) 0.0386(19) Uani 1 1 d . . .
H99 H -0.1737 0.0451 0.0982 0.046 Uiso 1 1 calc R . .
C100 C -0.1262(5) -0.0248(4) 0.0872(3) 0.041(2) Uani 1 1 d . . .
H100 H -0.1704 -0.0571 0.0526 0.049 Uiso 1 1 calc R . .
C101 C -0.0609(5) -0.0400(4) 0.1095(3) 0.0396(19) Uani 1 1 d . . .
H101 H -0.0601 -0.0823 0.0905 0.048 Uiso 1 1 calc R . .
C102 C 0.0037(4) 0.0078(3) 0.1603(3) 0.0301(16) Uani 1 1 d . . .
C103 C 0.0792(5) -0.0624(4) 0.1556(4) 0.049(2) Uani 1 1 d . . .
H10A H 0.0307 -0.0972 0.1516 0.073 Uiso 1 1 calc R . .
H10B H 0.1302 -0.0630 0.1779 0.073 Uiso 1 1 calc R . .
H10C H 0.0821 -0.0689 0.1165 0.073 Uiso 1 1 calc R . .
C104 C 0.0162(4) 0.2610(3) 0.2959(3) 0.0213(14) Uani 1 1 d . . .
C105 C -0.0343(4) 0.2649(3) 0.2517(3) 0.0286(15) Uani 1 1 d . . .
H105 H -0.0368 0.2412 0.2121 0.034 Uiso 1 1 calc R . .
C106 C -0.0818(4) 0.3036(3) 0.2649(3) 0.0293(16) Uani 1 1 d . . .
H106 H -0.1173 0.3063 0.2344 0.035 Uiso 1 1 calc R . .
C107 C -0.0765(4) 0.3383(3) 0.3231(3) 0.0300(16) Uani 1 1 d . . .
H107 H -0.1095 0.3641 0.3323 0.036 Uiso 1 1 calc R . .
C108 C -0.0238(4) 0.3358(3) 0.3682(3) 0.0265(15) Uani 1 1 d . . .
H108 H -0.0211 0.3595 0.4079 0.032 Uiso 1 1 calc R . .
C109 C 0.0253(4) 0.2981(3) 0.3548(3) 0.0218(14) Uani 1 1 d . . .
C110 C 0.1002(5) 0.3371(3) 0.4562(3) 0.0326(17) Uani 1 1 d . . .
H11A H 0.1187 0.3820 0.4628 0.049 Uiso 1 1 calc R . .
H11B H 0.1442 0.3311 0.4802 0.049 Uiso 1 1 calc R . .
H11C H 0.0495 0.3271 0.4673 0.049 Uiso 1 1 calc R . .
C111 C -0.0709(4) -0.0221(3) 0.2728(3) 0.0294(16) Uani 1 1 d . . .
H111 H -0.0190 -0.0064 0.3024 0.035 Uiso 1 1 calc R . .
C112 C -0.1076(5) -0.0877(4) 0.2348(3) 0.0355(17) Uani 1 1 d . . .
H112 H -0.0812 -0.1163 0.2383 0.043 Uiso 1 1 calc R . .
C113 C -0.1825(5) -0.1109(3) 0.1920(3) 0.0362(18) Uani 1 1 d . . .
H113 H -0.2086 -0.1558 0.1657 0.043 Uiso 1 1 calc R . .
C114 C -0.2196(4) -0.0678(3) 0.1879(3) 0.0298(16) Uani 1 1 d . . .
H114 H -0.2718 -0.0829 0.1588 0.036 Uiso 1 1 calc R . .
C115 C -0.1796(4) -0.0020(3) 0.2269(3) 0.0270(15) Uani 1 1 d . . .
C116 C -0.2140(4) 0.0472(3) 0.2248(3) 0.0289(16) Uani 1 1 d . . .
C117 C -0.2895(5) 0.0328(4) 0.1848(4) 0.0411(19) Uani 1 1 d . . .
H117 H -0.3231 -0.0108 0.1574 0.049 Uiso 1 1 calc R . .
C118 C -0.3148(5) 0.0822(4) 0.1853(4) 0.052(2) Uani 1 1 d . . .
H118 H -0.3668 0.0729 0.1589 0.062 Uiso 1 1 calc R . .
C119 C -0.2642(5) 0.1455(4) 0.2246(4) 0.047(2) Uani 1 1 d . . .
H119 H -0.2796 0.1805 0.2246 0.056 Uiso 1 1 calc R . .
C120 C -0.1906(4) 0.1563(4) 0.2638(3) 0.0324(17) Uani 1 1 d . . .
H120 H -0.1566 0.1995 0.2921 0.039 Uiso 1 1 calc R . .
C121 C 0.2248(4) 0.2137(3) 0.3279(3) 0.0168(12) Uani 1 1 d . . .
C122 C 0.2650(4) 0.1759(3) 0.2985(3) 0.0219(14) Uani 1 1 d . . .
H122 H 0.2437 0.1306 0.2855 0.026 Uiso 1 1 calc R . .
C123 C 0.3363(4) 0.2040(3) 0.2881(3) 0.0246(14) Uani 1 1 d . . .
H123 H 0.3642 0.1780 0.2679 0.030 Uiso 1 1 calc R . .
C124 C 0.3669(4) 0.2697(3) 0.3068(3) 0.0183(13) Uani 1 1 d . . .
C125 C 0.3259(4) 0.3085(3) 0.3358(3) 0.0196(13) Uani 1 1 d . . .
H125 H 0.3468 0.3537 0.3481 0.024 Uiso 1 1 calc R . .
C126 C 0.2541(4) 0.2802(3) 0.3463(3) 0.0185(13) Uani 1 1 d . . .
H126 H 0.2253 0.3058 0.3658 0.022 Uiso 1 1 calc R . .
C127 C 0.5589(4) 0.2388(3) 0.3938(3) 0.0280(15) Uani 1 1 d . . .
C128 C 0.5129(6) 0.2196(4) 0.4253(4) 0.048(2) Uani 1 1 d . . .
H128 H 0.4551 0.2130 0.4166 0.057 Uiso 1 1 calc R . .
C129 C 0.5541(7) 0.2099(5) 0.4715(5) 0.067(3) Uani 1 1 d . . .
H129 H 0.5236 0.1963 0.4941 0.080 Uiso 1 1 calc R . .
C130 C 0.6361(7) 0.2201(5) 0.4835(4) 0.068(3) Uani 1 1 d . . .
H130 H 0.6630 0.2138 0.5148 0.082 Uiso 1 1 calc R . .
C131 C 0.6828(6) 0.2396(4) 0.4510(3) 0.044(2) Uani 1 1 d . . .
H131 H 0.7406 0.2467 0.4601 0.053 Uiso 1 1 calc R . .
C132 C 0.6435(5) 0.2487(3) 0.4052(3) 0.0299(16) Uani 1 1 d . . .
C133 C 0.7687(4) 0.2788(4) 0.3820(4) 0.043(2) Uani 1 1 d . . .
H13A H 0.7979 0.3134 0.4223 0.065 Uiso 1 1 calc R . .
H13B H 0.7888 0.2924 0.3543 0.065 Uiso 1 1 calc R . .
H13C H 0.7795 0.2397 0.3782 0.065 Uiso 1 1 calc R . .
C134 C 0.5591(4) 0.4195(3) 0.4454(3) 0.0237(14) Uani 1 1 d . . .
C135 C 0.5344(4) 0.4623(3) 0.4301(3) 0.0251(14) Uani 1 1 d . . .
H135 H 0.4886 0.4468 0.3959 0.030 Uiso 1 1 calc R . .
C136 C 0.5775(4) 0.5286(3) 0.4655(3) 0.0265(15) Uani 1 1 d . . .
H136 H 0.5611 0.5589 0.4561 0.032 Uiso 1 1 calc R . .
C137 C 0.6442(5) 0.5492(3) 0.5142(3) 0.0322(16) Uani 1 1 d . . .
H137 H 0.6740 0.5943 0.5379 0.039 Uiso 1 1 calc R . .
C138 C 0.6696(4) 0.5069(3) 0.5301(3) 0.0316(16) Uani 1 1 d . . .
H138 H 0.7157 0.5229 0.5642 0.038 Uiso 1 1 calc R . .
C139 C 0.6265(4) 0.4402(3) 0.4952(3) 0.0246(14) Uani 1 1 d . . .
C140 C 0.7218(5) 0.4119(4) 0.5475(3) 0.043(2) Uani 1 1 d . . .
H14D H 0.7675 0.4328 0.5363 0.064 Uiso 1 1 calc R . .
H14E H 0.7287 0.3736 0.5492 0.064 Uiso 1 1 calc R . .
H14F H 0.7228 0.4421 0.5862 0.064 Uiso 1 1 calc R . .
C141 C 0.3872(4) 0.2071(3) 0.1394(3) 0.0220(14) Uani 1 1 d . . .
C142 C 0.3452(4) 0.1975(3) 0.0840(3) 0.0279(15) Uani 1 1 d . . .
H142 H 0.3102 0.2209 0.0805 0.033 Uiso 1 1 calc R . .
C143 C 0.3543(4) 0.1543(3) 0.0343(3) 0.0330(17) Uani 1 1 d . . .
H143 H 0.3262 0.1479 -0.0035 0.040 Uiso 1 1 calc R . .
C144 C 0.4047(4) 0.1202(3) 0.0402(3) 0.0322(17) Uani 1 1 d . . .
H144 H 0.4112 0.0903 0.0060 0.039 Uiso 1 1 calc R . .
C145 C 0.4458(4) 0.1289(3) 0.0947(3) 0.0327(17) Uani 1 1 d . . .
H145 H 0.4806 0.1053 0.0980 0.039 Uiso 1 1 calc R . .
C146 C 0.4364(4) 0.1724(3) 0.1451(3) 0.0234(14) Uani 1 1 d . . .
C147 C 0.5251(4) 0.1508(3) 0.2097(3) 0.0344(17) Uani 1 1 d . . .
H14G H 0.4926 0.1043 0.1906 0.052 Uiso 1 1 calc R . .
H14H H 0.5496 0.1660 0.2519 0.052 Uiso 1 1 calc R . .
H14I H 0.5697 0.1592 0.1925 0.052 Uiso 1 1 calc R . .
C148 C 0.3863(4) 0.3973(3) 0.2242(3) 0.0235(14) Uani 1 1 d . . .
C149 C 0.3759(4) 0.3757(3) 0.1649(3) 0.0275(15) Uani 1 1 d . . .
H149 H 0.3687 0.3322 0.1408 0.033 Uiso 1 1 calc R . .
C150 C 0.3761(4) 0.4181(4) 0.1407(3) 0.0291(16) Uani 1 1 d . . .
H150 H 0.3701 0.4038 0.1001 0.035 Uiso 1 1 calc R . .
C151 C 0.3849(4) 0.4806(4) 0.1758(3) 0.0338(17) Uani 1 1 d . . .
H151 H 0.3849 0.5094 0.1592 0.041 Uiso 1 1 calc R . .
C152 C 0.3939(4) 0.5019(3) 0.2347(3) 0.0332(17) Uani 1 1 d . . .
H152 H 0.3996 0.5452 0.2584 0.040 Uiso 1 1 calc R . .
C153 C 0.3946(4) 0.4607(3) 0.2597(3) 0.0264(15) Uani 1 1 d . . .
C154 C 0.4152(6) 0.5413(4) 0.3559(4) 0.054(2) Uani 1 1 d . . .
H15A H 0.4682 0.5702 0.3580 0.081 Uiso 1 1 calc R . .
H15B H 0.4170 0.5458 0.3953 0.081 Uiso 1 1 calc R . .
H15C H 0.3694 0.5528 0.3410 0.081 Uiso 1 1 calc R . .
C155 C 0.5297(4) 0.3295(3) 0.1011(3) 0.0263(15) Uani 1 1 d . . .
H155 H 0.5136 0.2854 0.0926 0.032 Uiso 1 1 calc R . .
C156 C 0.5223(4) 0.3441(3) 0.0548(3) 0.0317(16) Uani 1 1 d . . .
H156 H 0.5009 0.3105 0.0155 0.038 Uiso 1 1 calc R . .
C157 C 0.5462(4) 0.4078(3) 0.0659(3) 0.0293(16) Uani 1 1 d . . .
H157 H 0.5419 0.4190 0.0345 0.035 Uiso 1 1 calc R . .
C158 C 0.5768(4) 0.4554(3) 0.1241(3) 0.0282(15) Uani 1 1 d . . .
H158 H 0.5944 0.4997 0.1332 0.034 Uiso 1 1 calc R . .
C159 C 0.5814(4) 0.4373(3) 0.1692(3) 0.0215(14) Uani 1 1 d . . .
C160 C 0.6081(4) 0.4839(3) 0.2323(3) 0.0219(14) Uani 1 1 d . . .
C161 C 0.6348(4) 0.5518(3) 0.2523(3) 0.0273(15) Uani 1 1 d . . .
H161 H 0.6393 0.5692 0.2254 0.033 Uiso 1 1 calc R . .
C162 C 0.6536(4) 0.5915(3) 0.3108(3) 0.0302(16) Uani 1 1 d . . .
H162 H 0.6703 0.6369 0.3248 0.036 Uiso 1 1 calc R . .
C163 C 0.6484(4) 0.5656(3) 0.3493(3) 0.0331(17) Uani 1 1 d . . .
H163 H 0.6607 0.5927 0.3901 0.040 Uiso 1 1 calc R . .
C164 C 0.6249(4) 0.4995(3) 0.3277(3) 0.0254(15) Uani 1 1 d . . .
H164 H 0.6229 0.4819 0.3545 0.030 Uiso 1 1 calc R . .
N13 N 0.1500(5) 0.4305(5) 0.3479(4) 0.077(3) Uani 1 1 d U . .
C165 C 0.1643(5) 0.4053(4) 0.3102(4) 0.043(2) Uani 1 1 d U . .
C166 C 0.1825(8) 0.3722(7) 0.2580(6) 0.100(4) Uani 1 1 d U . .
H16A H 0.1404 0.3284 0.2351 0.151 Uiso 1 1 calc R . .
H16B H 0.2378 0.3699 0.2684 0.151 Uiso 1 1 calc R . .
H16C H 0.1817 0.3956 0.2344 0.151 Uiso 1 1 calc R . .
N14 N 0.0570(6) 0.2191(5) 0.1380(4) 0.069(2) Uani 1 1 d U . .
C167 C 0.1044(7) 0.2015(5) 0.1499(4) 0.060(3) Uani 1 1 d U . .
C168 C 0.1703(8) 0.1793(7) 0.1667(6) 0.096(4) Uani 1 1 d U . .
H16D H 0.1572 0.1347 0.1377 0.144 Uiso 1 1 calc R . .
H16E H 0.1740 0.1813 0.2056 0.144 Uiso 1 1 calc R . .
H16F H 0.2237 0.2071 0.1683 0.144 Uiso 1 1 calc R . .
N15 N 0.9352(5) 0.3754(4) 0.5205(4) 0.061(2) Uani 1 1 d U . .
C169 C 0.9466(5) 0.4289(4) 0.5392(3) 0.0383(18) Uani 1 1 d U . .
C170 C 0.9623(5) 0.4968(4) 0.5636(4) 0.0404(19) Uani 1 1 d U . .
H17A H 0.9431 0.5101 0.5982 0.061 Uiso 1 1 calc R . .
H17B H 0.9323 0.5058 0.5341 0.061 Uiso 1 1 calc R . .
H17C H 1.0223 0.5208 0.5753 0.061 Uiso 1 1 calc R . .
C171 C 0.7707(7) 0.3444(6) 0.7439(5) 0.018(3) Uani 0.50 1 d PU . .
H17D H 0.8022 0.3891 0.7740 0.027 Uiso 0.50 1 calc PR . .
H17E H 0.8093 0.3248 0.7281 0.027 Uiso 0.50 1 calc PR . .
H17F H 0.7409 0.3198 0.7613 0.027 Uiso 0.50 1 calc PR . .
C172 C 0.7153(10) 0.3436(8) 0.7001(7) 0.042(4) Uani 0.50 1 d PU . .
N16 N 0.6682(11) 0.3391(8) 0.6591(8) 0.069(5) Uani 0.50 1 d PU . .
N17 N 0.2579(12) 0.9059(9) 0.5009(8) 0.078(5) Uani 0.50 1 d PU . .
C174 C 0.1768(10) 0.9849(8) 0.5108(7) 0.045(4) Uani 0.50 1 d PU . .
H17G H 0.2168 1.0264 0.5184 0.068 Uiso 0.50 1 calc PR . .
H17H H 0.1540 0.9910 0.5436 0.068 Uiso 0.50 1 calc PR . .
H17I H 0.1313 0.9682 0.4744 0.068 Uiso 0.50 1 calc PR . .
C173 C 0.2212(12) 0.9362(9) 0.5046(8) 0.052(4) Uani 0.50 1 d PU . .

loop_
_atom_site_aniso_label
_atom_site_aniso_U_11
_atom_site_aniso_U_22
_atom_site_aniso_U_33
_atom_site_aniso_U_23
_atom_site_aniso_U_13
_atom_site_aniso_U_12
I1 0.0264(2) 0.0309(3) 0.0433(3) 0.0114(2) 0.0007(2) 0.0038(2)
I2 0.0349(3) 0.0388(3) 0.0371(3) 0.0211(2) 0.0218(2) 0.0204(2)
I3 0.0375(3) 0.0250(2) 0.0381(3) 0.0135(2) 0.0175(2) 0.0100(2)
I4 0.0188(2) 0.0258(2) 0.0321(3) 0.00550(19) 0.00764(18) 0.00739(17)
Cu1 0.0193(4) 0.0269(4) 0.0304(5) 0.0120(4) 0.0095(3) 0.0063(3)
Cu2 0.0229(4) 0.0245(4) 0.0255(4) 0.0131(4) 0.0109(3) 0.0060(3)
Cu3 0.0197(4) 0.0228(4) 0.0284(5) 0.0092(4) 0.0111(3) 0.0053(3)
Cu4 0.0161(4) 0.0242(4) 0.0326(5) 0.0111(4) 0.0034(3) 0.0024(3)
P1 0.0158(8) 0.0183(8) 0.0183(8) 0.0074(7) 0.0052(6) 0.0045(6)
P2 0.0200(8) 0.0220(8) 0.0199(9) 0.0107(7) 0.0077(7) 0.0064(7)
P3 0.0172(8) 0.0183(8) 0.0207(9) 0.0065(7) 0.0070(7) 0.0065(6)
P4 0.0202(9) 0.0289(9) 0.0230(9) 0.0098(8) 0.0032(7) 0.0026(7)
O1 0.017(2) 0.023(2) 0.016(2) 0.0071(19) 0.0039(17) 0.0028(18)
O2 0.031(3) 0.029(3) 0.022(3) 0.013(2) 0.006(2) 0.007(2)
O3 0.022(2) 0.020(2) 0.022(2) 0.0075(19) 0.0061(19) 0.0070(18)
O4 0.022(2) 0.036(3) 0.030(3) 0.017(2) 0.010(2) 0.013(2)
O5 0.028(2) 0.026(2) 0.032(3) 0.018(2) 0.013(2) 0.014(2)
O6 0.036(3) 0.026(3) 0.041(3) 0.015(2) 0.016(2) 0.014(2)
O7 0.024(2) 0.029(2) 0.019(2) 0.013(2) 0.0036(19) 0.010(2)
O8 0.086(5) 0.057(4) 0.024(3) 0.020(3) 0.004(3) 0.041(3)
O9 0.020(2) 0.020(2) 0.021(2) 0.0077(19) 0.0031(18) 0.0077(18)
O10 0.031(3) 0.038(3) 0.026(3) 0.011(2) 0.014(2) 0.011(2)
O11 0.019(2) 0.019(2) 0.032(3) 0.010(2) 0.0118(19) 0.0093(18)
O13 0.032(3) 0.045(3) 0.022(3) 0.003(2) 0.005(2) 0.004(2)
O15 0.021(2) 0.046(3) 0.026(3) 0.020(2) 0.006(2) 0.009(2)
O16 0.030(3) 0.028(2) 0.027(3) 0.013(2) 0.008(2) 0.012(2)
N1 0.016(3) 0.020(3) 0.017(3) 0.005(2) 0.006(2) 0.007(2)
N2 0.019(3) 0.026(3) 0.029(3) 0.010(3) 0.008(2) 0.005(2)
N3 0.019(3) 0.026(3) 0.027(3) 0.011(3) 0.009(2) 0.001(2)
N4 0.015(3) 0.016(3) 0.022(3) 0.007(2) 0.005(2) 0.005(2)
N5 0.017(3) 0.028(3) 0.028(3) 0.008(3) 0.005(2) 0.005(2)
N6 0.034(3) 0.026(3) 0.028(3) 0.011(3) 0.010(3) 0.010(3)
C1 0.020(3) 0.024(3) 0.022(4) 0.008(3) 0.007(3) 0.007(3)
C2 0.034(4) 0.026(4) 0.022(4) 0.006(3) 0.011(3) 0.015(3)
C3 0.036(4) 0.026(4) 0.042(5) 0.018(3) 0.014(3) 0.012(3)
C4 0.044(5) 0.019(4) 0.032(4) 0.002(3) 0.007(3) 0.008(3)
C5 0.033(4) 0.035(4) 0.027(4) 0.010(3) 0.006(3) 0.013(3)
C6 0.019(3) 0.027(4) 0.033(4) 0.012(3) 0.009(3) 0.007(3)
C7 0.031(4) 0.042(4) 0.029(4) 0.022(4) 0.009(3) 0.013(3)
C8 0.027(3) 0.019(3) 0.017(3) 0.007(3) 0.006(3) 0.012(3)
C9 0.026(3) 0.019(3) 0.024(4) 0.005(3) 0.013(3) 0.007(3)
C10 0.044(4) 0.035(4) 0.028(4) 0.016(3) 0.019(3) 0.021(3)
C11 0.050(5) 0.041(4) 0.025(4) 0.017(4) 0.011(4) 0.021(4)
C12 0.036(4) 0.037(4) 0.030(4) 0.015(3) 0.009(3) 0.019(3)
C13 0.030(4) 0.019(3) 0.020(3) 0.004(3) 0.007(3) 0.014(3)
C14 0.021(4) 0.044(5) 0.048(5) 0.017(4) 0.010(3) 0.018(3)
C15 0.016(3) 0.032(4) 0.040(4) 0.022(3) 0.008(3) 0.007(3)
C16 0.032(4) 0.039(4) 0.042(5) 0.026(4) 0.012(3) 0.010(3)
C17 0.038(4) 0.052(5) 0.046(5) 0.034(4) 0.014(4) 0.015(4)
C18 0.030(4) 0.035(4) 0.067(6) 0.037(4) 0.014(4) 0.008(3)
C19 0.031(4) 0.032(4) 0.055(5) 0.026(4) 0.020(4) 0.017(3)
C20 0.024(4) 0.027(4) 0.038(4) 0.018(3) 0.012(3) 0.009(3)
C21 0.033(4) 0.029(4) 0.055(5) 0.017(4) 0.017(4) 0.013(3)
C22 0.027(4) 0.026(3) 0.019(3) 0.011(3) 0.005(3) 0.004(3)
C23 0.026(4) 0.024(3) 0.024(4) 0.014(3) 0.006(3) 0.004(3)
C24 0.039(4) 0.032(4) 0.035(4) 0.013(4) 0.015(3) 0.016(3)
C25 0.054(5) 0.033(4) 0.025(4) 0.008(3) 0.013(4) 0.015(4)
C26 0.070(6) 0.047(5) 0.016(4) 0.008(4) 0.005(4) 0.024(4)
C27 0.054(5) 0.032(4) 0.022(4) 0.015(3) 0.005(3) 0.017(4)
C28 0.119(9) 0.077(7) 0.028(5) 0.028(5) 0.009(5) 0.060(7)
C29 0.022(3) 0.027(3) 0.020(3) 0.009(3) 0.008(3) 0.008(3)
C30 0.022(3) 0.026(4) 0.024(4) 0.003(3) 0.011(3) 0.004(3)
C31 0.028(4) 0.025(4) 0.034(4) 0.007(3) 0.010(3) 0.006(3)
C32 0.026(4) 0.028(4) 0.029(4) 0.019(3) 0.013(3) 0.012(3)
C33 0.011(3) 0.031(4) 0.023(3) 0.012(3) 0.007(3) 0.008(3)
C34 0.018(3) 0.027(3) 0.021(3) 0.010(3) 0.010(3) 0.007(3)
C35 0.035(4) 0.032(4) 0.029(4) 0.016(3) 0.014(3) 0.010(3)
C36 0.035(4) 0.041(4) 0.027(4) 0.014(4) 0.012(3) 0.008(3)
C37 0.044(5) 0.036(4) 0.024(4) 0.005(3) 0.013(3) 0.004(3)
C38 0.034(4) 0.026(4) 0.029(4) 0.007(3) 0.013(3) -0.002(3)
C39 0.019(3) 0.021(3) 0.024(3) 0.013(3) 0.010(3) 0.007(3)
C40 0.022(3) 0.018(3) 0.022(3) 0.010(3) 0.006(3) 0.006(3)
C41 0.018(3) 0.021(3) 0.023(3) 0.006(3) 0.009(3) 0.008(3)
C42 0.016(3) 0.022(3) 0.019(3) 0.009(3) 0.008(3) 0.006(2)
C43 0.024(3) 0.017(3) 0.023(4) 0.004(3) 0.011(3) 0.006(3)
C44 0.023(3) 0.022(3) 0.027(4) 0.009(3) 0.010(3) 0.009(3)
C45 0.023(3) 0.022(3) 0.019(3) 0.006(3) 0.004(3) 0.011(3)
C46 0.027(4) 0.031(4) 0.030(4) 0.009(3) 0.007(3) 0.012(3)
C47 0.030(4) 0.036(4) 0.036(5) 0.003(4) 0.002(3) 0.018(3)
C48 0.059(6) 0.049(5) 0.028(4) 0.011(4) 0.004(4) 0.036(4)
C49 0.061(6) 0.051(5) 0.023(4) 0.019(4) 0.017(4) 0.028(4)
C50 0.039(4) 0.030(4) 0.018(4) 0.005(3) 0.006(3) 0.016(3)
C51 0.044(5) 0.048(5) 0.030(4) 0.010(4) 0.024(4) 0.014(4)
C52 0.021(3) 0.023(3) 0.026(5) 0.014(3) 0.011(4) 0.008(2)
C53 0.031(4) 0.026(4) 0.025(4) 0.007(3) 0.013(3) 0.007(3)
C54 0.034(4) 0.025(4) 0.042(4) 0.010(3) 0.018(3) 0.012(3)
C55 0.031(4) 0.030(4) 0.056(5) 0.018(4) 0.016(4) 0.017(3)
C56 0.038(4) 0.037(4) 0.048(5) 0.022(4) 0.010(3) 0.017(3)
C57 0.026(4) 0.023(4) 0.027(5) 0.013(3) 0.004(3) 0.007(3)
O12 0.052(4) 0.028(3) 0.031(4) 0.011(3) 0.009(3) 0.015(3)
C58 0.082(6) 0.069(6) 0.066(6) 0.029(4) 0.020(4) 0.028(4)
C52A 0.021(3) 0.023(3) 0.026(5) 0.014(3) 0.011(4) 0.008(2)
C53A 0.031(4) 0.026(4) 0.025(4) 0.007(3) 0.013(3) 0.007(3)
C54A 0.034(4) 0.025(4) 0.042(4) 0.010(3) 0.018(3) 0.012(3)
C55A 0.031(4) 0.030(4) 0.056(5) 0.018(4) 0.016(4) 0.017(3)
C56A 0.038(4) 0.037(4) 0.048(5) 0.022(4) 0.010(3) 0.017(3)
C57A 0.026(4) 0.023(4) 0.027(5) 0.013(3) 0.004(3) 0.007(3)
O12A 0.052(4) 0.028(3) 0.031(4) 0.011(3) 0.009(3) 0.015(3)
C58A 0.082(6) 0.069(6) 0.066(6) 0.029(4) 0.020(4) 0.028(4)
C59 0.068(6) 0.071(6) 0.067(6) 0.027(4) 0.021(4) 0.029(5)
C60 0.039(4) 0.050(5) 0.033(4) 0.016(4) 0.012(3) 0.009(3)
C61 0.078(6) 0.083(6) 0.070(6) 0.032(4) 0.026(4) 0.024(4)
C62 0.087(7) 0.092(7) 0.079(6) 0.034(5) 0.032(5) 0.033(5)
C63 0.076(6) 0.070(6) 0.065(6) 0.025(4) 0.020(4) 0.031(4)
C64 0.067(6) 0.063(5) 0.066(6) 0.023(4) 0.022(4) 0.024(4)
O14 0.048(4) 0.045(4) 0.058(4) 0.014(3) 0.014(3) 0.015(3)
C65 0.088(6) 0.089(6) 0.085(7) 0.032(4) 0.034(5) 0.044(5)
C59A 0.068(6) 0.071(6) 0.067(6) 0.027(4) 0.021(4) 0.029(5)
C60A 0.039(4) 0.050(5) 0.033(4) 0.016(4) 0.012(3) 0.009(3)
C61A 0.078(6) 0.083(6) 0.070(6) 0.032(4) 0.026(4) 0.024(4)
C62A 0.087(7) 0.092(7) 0.079(6) 0.034(5) 0.032(5) 0.033(5)
C63A 0.076(6) 0.070(6) 0.065(6) 0.025(4) 0.020(4) 0.031(4)
C64A 0.067(6) 0.063(5) 0.066(6) 0.023(4) 0.022(4) 0.024(4)
O14A 0.048(4) 0.045(4) 0.058(4) 0.014(3) 0.014(3) 0.015(3)
C65A 0.088(6) 0.089(6) 0.085(7) 0.032(4) 0.034(5) 0.044(5)
C66 0.021(3) 0.031(4) 0.034(4) 0.021(3) 0.002(3) 0.003(3)
C67 0.030(4) 0.047(5) 0.049(5) 0.033(4) -0.001(4) 0.004(4)
C68 0.035(5) 0.057(6) 0.062(6) 0.039(5) 0.001(4) 0.005(4)
C69 0.023(4) 0.043(5) 0.087(7) 0.041(5) 0.007(4) 0.011(4)
C70 0.028(4) 0.038(4) 0.069(6) 0.033(4) 0.016(4) 0.010(3)
C71 0.016(3) 0.030(4) 0.043(5) 0.019(4) 0.003(3) 0.003(3)
C72 0.041(4) 0.031(4) 0.034(4) 0.011(3) 0.016(3) 0.015(3)
C73 0.039(4) 0.032(4) 0.032(4) 0.010(3) 0.013(3) 0.018(3)
C74 0.060(6) 0.059(6) 0.033(5) 0.015(4) 0.013(4) 0.046(5)
C75 0.033(4) 0.080(7) 0.027(4) 0.015(5) 0.002(3) 0.029(5)
C76 0.016(3) 0.046(5) 0.033(4) 0.008(4) 0.006(3) 0.005(3)
C77 0.017(3) 0.026(4) 0.027(4) 0.006(3) 0.007(3) 0.000(3)
C78 0.029(4) 0.033(4) 0.024(4) 0.011(3) 0.011(3) 0.004(3)
C79 0.060(6) 0.028(4) 0.035(5) 0.010(4) -0.005(4) -0.002(4)
C80 0.114(9) 0.021(4) 0.052(6) 0.013(4) 0.002(6) 0.011(5)
C81 0.110(9) 0.049(6) 0.049(6) 0.029(5) 0.027(6) 0.048(6)
C82 0.057(5) 0.034(4) 0.033(4) 0.017(4) 0.012(4) 0.023(4)
I5 0.0665(4) 0.0307(3) 0.0337(3) 0.0179(2) 0.0102(3) -0.0005(2)
I6 0.0263(2) 0.0426(3) 0.0249(2) 0.0085(2) 0.01151(19) 0.0071(2)
I7 0.0204(2) 0.0250(2) 0.0269(2) 0.00930(19) 0.00512(17) 0.00258(17)
I8 0.0229(2) 0.0251(2) 0.0244(2) 0.01090(18) 0.01136(17) 0.01070(17)
Cu5 0.0264(4) 0.0268(4) 0.0245(5) 0.0117(4) 0.0070(3) 0.0016(3)
Cu6 0.0162(4) 0.0234(4) 0.0229(4) 0.0073(3) 0.0063(3) 0.0017(3)
Cu7 0.0161(4) 0.0212(4) 0.0233(4) 0.0085(3) 0.0080(3) 0.0049(3)
Cu8 0.0181(4) 0.0191(4) 0.0231(4) 0.0088(3) 0.0088(3) 0.0054(3)
P5 0.0198(8) 0.0196(8) 0.0217(9) 0.0090(7) 0.0035(7) 0.0038(7)
P6 0.0149(8) 0.0190(8) 0.0177(8) 0.0054(7) 0.0052(6) 0.0033(6)
P7 0.0152(8) 0.0165(8) 0.0206(9) 0.0073(7) 0.0064(6) 0.0039(6)
P8 0.0155(8) 0.0174(8) 0.0211(9) 0.0078(7) 0.0067(6) 0.0060(6)
O17 0.024(2) 0.020(2) 0.033(3) 0.011(2) 0.003(2) 0.0067(19)
O18 0.115(5) 0.085(4) 0.102(5) 0.046(4) -0.024(3) 0.047(4)
O19 0.021(2) 0.020(2) 0.023(2) 0.008(2) 0.0016(19) 0.0062(18)
O20 0.045(3) 0.048(3) 0.028(3) 0.020(3) 0.004(2) -0.003(3)
O21 0.016(2) 0.024(2) 0.021(2) 0.0016(19) 0.0061(18) 0.0055(18)
O22 0.027(3) 0.028(3) 0.038(3) 0.000(2) 0.009(2) 0.008(2)
O23 0.019(2) 0.024(2) 0.019(2) 0.0085(19) 0.0070(18) 0.0080(18)
O24 0.024(2) 0.029(2) 0.018(2) 0.006(2) 0.0044(19) 0.009(2)
O25 0.018(2) 0.020(2) 0.030(3) 0.011(2) 0.0083(19) 0.0049(18)
O26 0.020(2) 0.035(3) 0.038(3) 0.018(2) 0.009(2) 0.011(2)
O27 0.017(2) 0.022(2) 0.020(2) 0.0067(19) 0.0070(18) 0.0023(18)
O28 0.026(3) 0.031(3) 0.035(3) 0.012(2) -0.001(2) 0.007(2)
O29 0.017(2) 0.024(2) 0.021(2) 0.0053(19) 0.0065(18) 0.0062(18)
O30 0.025(2) 0.023(2) 0.028(3) 0.010(2) 0.006(2) 0.0126(19)
O31 0.027(2) 0.022(2) 0.031(3) 0.015(2) 0.017(2) 0.0120(19)
O32 0.040(3) 0.027(3) 0.034(3) 0.010(2) 0.011(2) 0.016(2)
N7 0.018(3) 0.015(3) 0.018(3) 0.004(2) 0.004(2) 0.002(2)
N8 0.023(3) 0.021(3) 0.022(3) 0.005(2) 0.006(2) -0.001(2)
N9 0.012(3) 0.030(3) 0.025(3) 0.007(3) 0.005(2) 0.004(2)
N10 0.016(3) 0.019(3) 0.014(3) 0.005(2) 0.003(2) 0.004(2)
N11 0.019(3) 0.024(3) 0.021(3) 0.010(2) 0.008(2) 0.006(2)
N12 0.018(3) 0.024(3) 0.028(3) 0.011(3) 0.010(2) 0.011(2)
C83 0.037(4) 0.025(4) 0.038(4) 0.013(3) 0.004(3) 0.013(3)
C84 0.029(4) 0.028(4) 0.040(4) 0.014(3) 0.009(3) 0.013(3)
C85 0.043(5) 0.022(4) 0.046(5) 0.005(4) 0.006(4) 0.005(3)
C86 0.088(6) 0.043(4) 0.079(6) 0.030(4) 0.001(4) 0.025(4)
C87 0.119(7) 0.068(5) 0.105(7) 0.047(5) -0.009(5) 0.046(5)
C88 0.083(6) 0.046(4) 0.067(5) 0.026(4) -0.019(4) 0.023(4)
C89 0.168(10) 0.153(9) 0.163(9) 0.087(7) 0.009(6) 0.067(7)
C90 0.030(4) 0.022(3) 0.021(4) 0.009(3) 0.002(3) 0.008(3)
C91 0.027(4) 0.022(3) 0.033(4) 0.007(3) 0.005(3) 0.004(3)
C92 0.027(4) 0.031(4) 0.042(5) 0.002(4) -0.002(3) 0.005(3)
C93 0.034(4) 0.032(4) 0.038(5) 0.002(4) -0.014(4) 0.003(3)
C94 0.050(5) 0.028(4) 0.028(4) 0.008(3) 0.000(4) 0.012(4)
C95 0.037(4) 0.026(4) 0.021(4) 0.008(3) -0.003(3) 0.002(3)
C96 0.070(7) 0.072(7) 0.035(5) 0.031(5) 0.006(5) -0.010(5)
C97 0.021(3) 0.032(4) 0.014(3) 0.003(3) 0.008(3) -0.001(3)
C98 0.026(4) 0.043(4) 0.032(4) 0.015(4) 0.009(3) 0.007(3)
C99 0.013(3) 0.053(5) 0.031(4) 0.011(4) 0.000(3) 0.002(3)
C100 0.026(4) 0.045(5) 0.020(4) -0.004(3) 0.001(3) -0.001(3)
C101 0.029(4) 0.037(4) 0.036(4) 0.006(4) 0.012(3) 0.001(3)
C102 0.018(3) 0.034(4) 0.024(4) 0.002(3) 0.010(3) 0.004(3)
C103 0.043(5) 0.034(4) 0.053(5) 0.001(4) 0.015(4) 0.018(4)
C104 0.017(3) 0.026(3) 0.027(4) 0.014(3) 0.011(3) 0.011(3)
C105 0.023(4) 0.033(4) 0.028(4) 0.012(3) 0.008(3) 0.009(3)
C106 0.018(3) 0.035(4) 0.033(4) 0.017(3) 0.003(3) 0.007(3)
C107 0.027(4) 0.029(4) 0.039(4) 0.018(3) 0.011(3) 0.014(3)
C108 0.027(4) 0.025(3) 0.023(4) 0.009(3) 0.008(3) 0.007(3)
C109 0.014(3) 0.021(3) 0.025(4) 0.008(3) 0.007(3) 0.002(2)
C110 0.035(4) 0.033(4) 0.019(4) 0.003(3) 0.003(3) 0.014(3)
C111 0.031(4) 0.030(4) 0.026(4) 0.014(3) 0.011(3) 0.007(3)
C112 0.045(5) 0.033(4) 0.025(4) 0.011(3) 0.014(3) 0.012(3)
C113 0.039(4) 0.025(4) 0.029(4) 0.005(3) 0.011(3) -0.002(3)
C114 0.025(4) 0.025(4) 0.027(4) 0.007(3) 0.007(3) 0.000(3)
C115 0.020(3) 0.029(4) 0.024(4) 0.008(3) 0.010(3) 0.001(3)
C116 0.017(3) 0.026(4) 0.033(4) 0.004(3) 0.010(3) 0.004(3)
C117 0.025(4) 0.036(4) 0.044(5) 0.003(4) 0.006(3) 0.010(3)
C118 0.025(4) 0.047(5) 0.060(6) 0.010(4) -0.008(4) 0.015(4)
C119 0.026(4) 0.039(5) 0.068(6) 0.018(4) 0.008(4) 0.015(3)
C120 0.020(4) 0.034(4) 0.036(4) 0.010(3) 0.008(3) 0.010(3)
C121 0.013(3) 0.018(3) 0.016(3) 0.007(3) 0.002(2) 0.002(2)
C122 0.019(3) 0.017(3) 0.025(4) 0.007(3) 0.007(3) 0.003(3)
C123 0.020(3) 0.025(3) 0.022(4) 0.006(3) 0.008(3) 0.008(3)
C124 0.013(3) 0.020(3) 0.017(3) 0.008(3) 0.004(2) 0.001(2)
C125 0.020(3) 0.016(3) 0.019(3) 0.005(3) 0.005(3) 0.004(2)
C126 0.019(3) 0.017(3) 0.019(3) 0.005(3) 0.009(3) 0.007(2)
C127 0.037(4) 0.029(4) 0.031(4) 0.019(3) 0.016(3) 0.021(3)
C128 0.061(6) 0.062(6) 0.062(6) 0.043(5) 0.040(5) 0.047(5)
C129 0.095(8) 0.105(8) 0.082(7) 0.082(7) 0.068(7) 0.074(7)
C130 0.105(9) 0.097(8) 0.059(6) 0.055(6) 0.047(6) 0.079(7)
C131 0.059(5) 0.049(5) 0.025(4) 0.013(4) 0.005(4) 0.034(4)
C132 0.038(4) 0.024(4) 0.028(4) 0.009(3) 0.009(3) 0.018(3)
C133 0.026(4) 0.037(4) 0.065(6) 0.021(4) 0.009(4) 0.015(3)
C134 0.022(3) 0.020(3) 0.023(4) 0.005(3) 0.011(3) 0.004(3)
C135 0.020(3) 0.029(4) 0.024(4) 0.012(3) 0.008(3) 0.005(3)
C136 0.035(4) 0.026(4) 0.028(4) 0.014(3) 0.019(3) 0.015(3)
C137 0.036(4) 0.025(4) 0.028(4) 0.006(3) 0.012(3) 0.006(3)
C138 0.028(4) 0.034(4) 0.021(4) 0.007(3) 0.004(3) 0.005(3)
C139 0.027(4) 0.025(3) 0.021(4) 0.008(3) 0.011(3) 0.011(3)
C140 0.033(4) 0.051(5) 0.039(5) 0.020(4) -0.002(3) 0.018(4)
C141 0.021(3) 0.016(3) 0.023(4) 0.005(3) 0.011(3) 0.001(3)
C142 0.021(3) 0.031(4) 0.028(4) 0.014(3) 0.005(3) 0.005(3)
C143 0.034(4) 0.031(4) 0.020(4) 0.007(3) 0.001(3) 0.003(3)
C144 0.034(4) 0.032(4) 0.021(4) 0.002(3) 0.014(3) 0.010(3)
C145 0.024(4) 0.027(4) 0.039(4) 0.008(3) 0.011(3) 0.007(3)
C146 0.017(3) 0.025(3) 0.023(4) 0.007(3) 0.007(3) 0.005(3)
C147 0.032(4) 0.033(4) 0.037(4) 0.015(3) 0.006(3) 0.016(3)
C148 0.016(3) 0.028(3) 0.034(4) 0.019(3) 0.013(3) 0.010(3)
C149 0.020(3) 0.031(4) 0.035(4) 0.015(3) 0.013(3) 0.013(3)
C150 0.018(3) 0.047(4) 0.036(4) 0.029(4) 0.013(3) 0.014(3)
C151 0.022(4) 0.038(4) 0.048(5) 0.027(4) 0.010(3) 0.010(3)
C152 0.027(4) 0.029(4) 0.041(5) 0.017(3) 0.005(3) 0.010(3)
C153 0.020(3) 0.028(4) 0.027(4) 0.010(3) 0.006(3) 0.008(3)
C154 0.075(7) 0.035(5) 0.044(5) 0.005(4) 0.014(5) 0.031(5)
C155 0.021(3) 0.022(3) 0.029(4) 0.009(3) 0.009(3) 0.002(3)
C156 0.026(4) 0.035(4) 0.024(4) 0.007(3) 0.008(3) 0.005(3)
C157 0.029(4) 0.040(4) 0.023(4) 0.018(3) 0.010(3) 0.013(3)
C158 0.028(4) 0.031(4) 0.033(4) 0.020(3) 0.014(3) 0.011(3)
C159 0.013(3) 0.025(3) 0.030(4) 0.016(3) 0.009(3) 0.007(3)
C160 0.011(3) 0.031(4) 0.028(4) 0.014(3) 0.013(3) 0.008(3)
C161 0.023(3) 0.027(4) 0.037(4) 0.017(3) 0.011(3) 0.011(3)
C162 0.032(4) 0.017(3) 0.033(4) 0.004(3) 0.011(3) 0.008(3)
C163 0.036(4) 0.023(4) 0.028(4) 0.003(3) 0.006(3) 0.009(3)
C164 0.021(3) 0.022(3) 0.026(4) 0.009(3) 0.005(3) 0.003(3)
N13 0.057(4) 0.082(4) 0.072(4) 0.022(3) 0.020(3) 0.016(3)
C165 0.032(3) 0.044(4) 0.041(4) 0.012(3) 0.006(3) 0.012(3)
C166 0.091(6) 0.118(6) 0.092(6) 0.044(4) 0.038(4) 0.037(4)
N14 0.070(4) 0.092(4) 0.058(4) 0.038(3) 0.032(3) 0.037(3)
C167 0.056(4) 0.081(5) 0.052(4) 0.039(4) 0.024(3) 0.021(3)
C168 0.089(6) 0.119(6) 0.095(5) 0.068(4) 0.036(4) 0.027(4)
N15 0.065(4) 0.058(4) 0.056(4) 0.023(3) 0.010(3) 0.028(3)
C169 0.035(3) 0.042(4) 0.033(3) 0.011(3) 0.007(3) 0.017(3)
C170 0.039(3) 0.037(3) 0.041(4) 0.012(3) 0.011(3) 0.017(3)
C171 0.013(4) 0.025(4) 0.017(4) 0.014(4) 0.001(3) 0.000(3)
C172 0.042(5) 0.047(6) 0.042(5) 0.021(4) 0.023(4) 0.015(4)
N16 0.067(6) 0.073(6) 0.072(6) 0.040(5) 0.019(4) 0.022(4)
N17 0.078(7) 0.078(7) 0.080(7) 0.039(5) 0.022(5) 0.030(5)
C174 0.041(6) 0.051(6) 0.041(6) 0.020(4) 0.011(4) 0.015(4)
C173 0.049(6) 0.056(6) 0.045(6) 0.023(4) 0.019(4) 0.010(4)

loop_
_atom_type_symbol
_atom_type_description
_atom_type_scat_dispersion_real
_atom_type_scat_dispersion_imag
_atom_type_scat_source
C C 0.0033 0.0016 'International Tables Vol C Tables 4.2.6.8 and 6.1.1.4'
H H 0.0000 0.0000 'International Tables Vol C Tables 4.2.6.8 and 6.1.1.4'
N N 0.0061 0.0033 'International Tables Vol C Tables 4.2.6.8 and 6.1.1.4'
O O 0.0106 0.0060 'International Tables Vol C Tables 4.2.6.8 and 6.1.1.4'
P P 0.1023 0.0942 'International Tables Vol C Tables 4.2.6.8 and 6.1.1.4'
Cu Cu 0.3201 1.2651 'International Tables Vol C Tables 4.2.6.8 and 6.1.1.4'
I I -0.4742 1.8119 'International Tables Vol C Tables 4.2.6.8 and 6.1.1.4'

loop_
_geom_angle_atom_site_label_1
_geom_angle_atom_site_label_2
_geom_angle_atom_site_label_3
_geom_angle
_geom_angle_site_symmetry_1
_geom_angle_site_symmetry_3
_geom_angle_publ_flag
Cu2 I2 Cu1 69.92(3) . . ?
Cu3 I4 Cu4 71.42(3) . . ?
P1 Cu1 I1 130.21(6) . . ?
P1 Cu1 I2 117.17(5) . . ?
I1 Cu1 I2 112.25(3) . . ?
P1 Cu1 Cu2 88.75(5) . . ?
I1 Cu1 Cu2 125.97(4) . . ?
I2 Cu1 Cu2 54.92(2) . . ?
N2 Cu2 N3 80.9(2) . . ?
N2 Cu2 P2 112.26(16) . . ?
N3 Cu2 P2 111.42(16) . . ?
N2 Cu2 I2 115.71(16) . . ?
N3 Cu2 I2 104.99(16) . . ?
P2 Cu2 I2 122.93(6) . . ?
N2 Cu2 Cu1 98.23(16) . . ?
N3 Cu2 Cu1 157.77(16) . . ?
P2 Cu2 Cu1 89.58(5) . . ?
I2 Cu2 Cu1 55.15(2) . . ?
P3 Cu3 I3 125.84(6) . . ?
P3 Cu3 I4 118.04(6) . . ?
I3 Cu3 I4 115.75(3) . . ?
P3 Cu3 Cu4 88.29(5) . . ?
I3 Cu3 Cu4 128.68(3) . . ?
I4 Cu3 Cu4 55.42(2) . . ?
N5 Cu4 N6 80.4(2) . . ?
N5 Cu4 P4 122.79(17) . . ?
N6 Cu4 P4 114.20(17) . . ?
N5 Cu4 I4 101.12(16) . . ?
N6 Cu4 I4 110.74(16) . . ?
P4 Cu4 I4 120.50(6) . . ?
N5 Cu4 Cu3 148.21(16) . . ?
N6 Cu4 Cu3 91.36(16) . . ?
P4 Cu4 Cu3 88.66(6) . . ?
I4 Cu4 Cu3 53.17(2) . . ?
O1 P1 O3 98.2(2) . . ?
O1 P1 N1 102.2(2) . . ?
O3 P1 N1 95.9(2) . . ?
O1 P1 Cu1 119.28(16) . . ?
O3 P1 Cu1 116.58(17) . . ?
N1 P1 Cu1 120.11(19) . . ?
O5 P2 O7 96.9(2) . . ?
O5 P2 N1 98.2(2) . . ?
O7 P2 N1 101.6(2) . . ?
O5 P2 Cu2 118.28(18) . . ?
O7 P2 Cu2 117.71(18) . . ?
N1 P2 Cu2 119.97(19) . . ?
O11 P3 O9 97.3(2) . . ?
O11 P3 N4 101.6(2) . . ?
O9 P3 N4 98.0(2) . . ?
O11 P3 Cu3 120.06(17) . . ?
O9 P3 Cu3 114.70(17) . . ?
N4 P3 Cu3 120.71(19) . . ?
O13 P4 O15 97.3(3) . . ?
O13 P4 N4 96.5(3) . . ?
O15 P4 N4 101.9(2) . . ?
O13 P4 Cu4 115.7(2) . . ?
O15 P4 Cu4 120.24(19) . . ?
N4 P4 Cu4 120.55(19) . . ?
C1 O1 P1 119.6(4) . . ?
C6 O2 C7 116.2(5) . . ?
C8 O3 P1 120.9(4) . . ?
C13 O4 C14 116.9(5) . . ?
C15 O5 P2 121.9(4) . . ?
C20 O6 C21 117.3(6) . . ?
C22 O7 P2 121.8(4) . . ?
C27 O8 C28 116.3(6) . . ?
C45 O9 P3 118.8(4) . . ?
C50 O10 C51 116.8(6) . . ?
C52 O11 P3 120.8(5) . . ?
C52A O11 P3 124.4(6) . . ?
C59 O13 P4 133.7(7) . . ?
C59A O13 P4 114.8(6) . . ?
C66 O15 P4 121.3(4) . . ?
C71 O16 C72 117.9(6) . . ?
C39 N1 P1 120.0(4) . . ?
C39 N1 P2 119.7(4) . . ?
P1 N1 P2 120.1(3) . . ?
C33 N2 C29 118.6(6) . . ?
C33 N2 Cu2 113.1(4) . . ?
C29 N2 Cu2 127.6(5) . . ?
C38 N3 C34 118.7(6) . . ?
C38 N3 Cu2 127.9(5) . . ?
C34 N3 Cu2 113.1(4) . . ?
C42 N4 P4 121.4(4) . . ?
C42 N4 P3 117.4(4) . . ?
P4 N4 P3 121.1(3) . . ?
C73 N5 C77 118.5(6) . . ?
C73 N5 Cu4 127.5(5) . . ?
C77 N5 Cu4 114.0(5) . . ?
C82 N6 C78 119.8(6) . . ?
C82 N6 Cu4 126.4(5) . . ?
C78 N6 Cu4 113.3(5) . . ?
C2 C1 C6 122.2(6) . . ?
C2 C1 O1 121.3(6) . . ?
C6 C1 O1 116.5(6) . . ?
C1 C2 C3 118.7(7) . . ?
C1 C2 H2 120.6 . . ?
C3 C2 H2 120.6 . . ?
C4 C3 C2 119.3(7) . . ?
C4 C3 H3 120.3 . . ?
C2 C3 H3 120.3 . . ?
C3 C4 C5 121.9(7) . . ?
C3 C4 H4 119.1 . . ?
C5 C4 H4 119.1 . . ?
C4 C5 C6 119.6(7) . . ?
C4 C5 H5 120.2 . . ?
C6 C5 H5 120.2 . . ?
O2 C6 C5 125.3(6) . . ?
O2 C6 C1 116.4(6) . . ?
C5 C6 C1 118.3(6) . . ?
O2 C7 H7A 109.5 . . ?
O2 C7 H7B 109.5 . . ?
H7A C7 H7B 109.5 . . ?
O2 C7 H7C 109.5 . . ?
H7A C7 H7C 109.5 . . ?
H7B C7 H7C 109.5 . . ?
C9 C8 O3 119.1(6) . . ?
C9 C8 C13 120.8(6) . . ?
O3 C8 C13 120.1(6) . . ?
C8 C9 C10 119.9(6) . . ?
C8 C9 H9 120.1 . . ?
C10 C9 H9 120.1 . . ?
C11 C10 C9 119.3(7) . . ?
C11 C10 H10 120.3 . . ?
C9 C10 H10 120.3 . . ?
C10 C11 C12 120.6(7) . . ?
C10 C11 H11 119.7 . . ?
C12 C11 H11 119.7 . . ?
C13 C12 C11 120.6(7) . . ?
C13 C12 H12 119.7 . . ?
C11 C12 H12 119.7 . . ?
O4 C13 C12 125.6(6) . . ?
O4 C13 C8 115.7(6) . . ?
C12 C13 C8 118.7(6) . . ?
O4 C14 H14A 109.5 . . ?
O4 C14 H14B 109.5 . . ?
H14A C14 H14B 109.5 . . ?
O4 C14 H14C 109.5 . . ?
H14A C14 H14C 109.5 . . ?
H14B C14 H14C 109.5 . . ?
C16 C15 C20 121.9(6) . . ?
C16 C15 O5 122.3(6) . . ?
C20 C15 O5 115.7(6) . . ?
C17 C16 C15 118.7(7) . . ?
C17 C16 H16 120.7 . . ?
C15 C16 H16 120.7 . . ?
C18 C17 C16 120.4(8) . . ?
C18 C17 H17 119.8 . . ?
C16 C17 H17 119.8 . . ?
C17 C18 C19 121.6(7) . . ?
C17 C18 H18 119.2 . . ?
C19 C18 H18 119.2 . . ?
C18 C19 C20 119.3(7) . . ?
C18 C19 H19 120.3 . . ?
C20 C19 H19 120.3 . . ?
O6 C20 C15 116.0(6) . . ?
O6 C20 C19 125.9(6) . . ?
C15 C20 C19 118.1(7) . . ?
O6 C21 H21A 109.5 . . ?
O6 C21 H21B 109.5 . . ?
H21A C21 H21B 109.5 . . ?
O6 C21 H21C 109.5 . . ?
H21A C21 H21C 109.5 . . ?
H21B C21 H21C 109.5 . . ?
C23 C22 C27 120.8(7) . . ?
C23 C22 O7 122.7(6) . . ?
C27 C22 O7 116.5(6) . . ?
C22 C23 C24 120.5(7) . . ?
C22 C23 H23 119.7 . . ?
C24 C23 H23 119.7 . . ?
C23 C24 C25 118.2(7) . . ?
C23 C24 H24 120.9 . . ?
C25 C24 H24 120.9 . . ?
C26 C25 C24 121.6(7) . . ?
C26 C25 H25 119.2 . . ?
C24 C25 H25 119.2 . . ?
C25 C26 C27 119.5(7) . . ?
C25 C26 H26 120.2 . . ?
C27 C26 H26 120.2 . . ?
C22 C27 C26 119.4(7) . . ?
C22 C27 O8 115.8(6) . . ?
C26 C27 O8 124.8(7) . . ?
O8 C28 H28A 109.5 . . ?
O8 C28 H28B 109.5 . . ?
H28A C28 H28B 109.5 . . ?
O8 C28 H28C 109.5 . . ?
H28A C28 H28C 109.5 . . ?
H28B C28 H28C 109.5 . . ?
N2 C29 C30 121.6(6) . . ?
N2 C29 H29 119.2 . . ?
C30 C29 H29 119.2 . . ?
C31 C30 C29 120.0(6) . . ?
C31 C30 H30 120.0 . . ?
C29 C30 H30 120.0 . . ?
C30 C31 C32 119.0(6) . . ?
C30 C31 H31 120.5 . . ?
C32 C31 H31 120.5 . . ?
C31 C32 C33 119.4(6) . . ?
C31 C32 H32 120.3 . . ?
C33 C32 H32 120.3 . . ?
N2 C33 C32 121.3(6) . . ?
N2 C33 C34 115.8(6) . . ?
C32 C33 C34 122.9(6) . . ?
N3 C34 C35 121.2(6) . . ?
N3 C34 C33 115.6(6) . . ?
C35 C34 C33 123.1(6) . . ?
C36 C35 C34 118.7(7) . . ?
C36 C35 H35 120.7 . . ?
C34 C35 H35 120.7 . . ?
C35 C36 C37 120.3(7) . . ?
C35 C36 H36 119.8 . . ?
C37 C36 H36 119.8 . . ?
C38 C37 C36 118.3(7) . . ?
C38 C37 H37 120.8 . . ?
C36 C37 H37 120.8 . . ?
N3 C38 C37 122.7(7) . . ?
N3 C38 H38 118.6 . . ?
C37 C38 H38 118.6 . . ?
C40 C39 C44 120.6(6) . . ?
C40 C39 N1 120.2(5) . . ?
C44 C39 N1 119.2(5) . . ?
C39 C40 C41 119.6(6) . . ?
C39 C40 H40 120.2 . . ?
C41 C40 H40 120.2 . . ?
C40 C41 C42 119.7(6) . . ?
C40 C41 H41 120.2 . . ?
C42 C41 H41 120.2 . . ?
C41 C42 C43 121.1(5) . . ?
C41 C42 N4 119.5(5) . . ?
C43 C42 N4 119.3(5) . . ?
C42 C43 C44 118.6(6) . . ?
C42 C43 H43 120.7 . . ?
C44 C43 H43 120.7 . . ?
C39 C44 C43 120.3(6) . . ?
C39 C44 H44 119.8 . . ?
C43 C44 H44 119.8 . . ?
C46 C45 C50 121.7(6) . . ?
C46 C45 O9 119.1(6) . . ?
C50 C45 O9 119.2(6) . . ?
C47 C46 C45 120.1(7) . . ?
C47 C46 H46 119.9 . . ?
C45 C46 H46 119.9 . . ?
C46 C47 C48 118.6(7) . . ?
C46 C47 H47 120.7 . . ?
C48 C47 H47 120.7 . . ?
C49 C48 C47 121.4(7) . . ?
C49 C48 H48 119.3 . . ?
C47 C48 H48 119.3 . . ?
C48 C49 C50 120.7(7) . . ?
C48 C49 H49 119.6 . . ?
C50 C49 H49 119.6 . . ?
O10 C50 C45 115.3(6) . . ?
O10 C50 C49 127.1(7) . . ?
C45 C50 C49 117.5(7) . . ?
O10 C51 H51A 109.5 . . ?
O10 C51 H51B 109.5 . . ?
H51A C51 H51B 109.5 . . ?
O10 C51 H51C 109.5 . . ?
H51A C51 H51C 109.5 . . ?
H51B C51 H51C 109.5 . . ?
O11 C52 C53 115.6(6) . . ?
O11 C52 C57 124.3(6) . . ?
C53 C52 C57 120.0 . . ?
O12 C53 C54 124.0(7) . . ?
O12 C53 C52 116.0(7) . . ?
C54 C53 C52 120.0 . . ?
C55 C54 C53 120.0 . . ?
C55 C54 H54 120.0 . . ?
C53 C54 H54 120.0 . . ?
C56 C55 C54 120.0 . . ?
C56 C55 H55 120.0 . . ?
C54 C55 H55 120.0 . . ?
C55 C56 C57 120.0 . . ?
C55 C56 H56 120.0 . . ?
C57 C56 H56 120.0 . . ?
C56 C57 C52 120.0 . . ?
C53 O12 C58 114.7(11) . . ?
O12 C58 H58A 109.5 . . ?
O12 C58 H58B 109.5 . . ?
H58A C58 H58B 109.5 . . ?
O12 C58 H58C 109.5 . . ?
H58A C58 H58C 109.5 . . ?
H58B C58 H58C 109.5 . . ?
C53A C52A C57A 120.0 . . ?
C53A C52A O11 118.4(6) . . ?
C57A C52A O11 121.2(6) . . ?
O12A C53A C52A 114.4(7) . . ?
O12A C53A C54A 125.6(7) . . ?
C52A C53A C54A 120.0 . . ?
C55A C54A C53A 120.0 . . ?
C55A C54A H54A 120.0 . . ?
C53A C54A H54A 120.0 . . ?
C54A C55A C56A 120.0 . . ?
C54A C55A H55A 120.0 . . ?
C56A C55A H55A 120.0 . . ?
C57A C56A C55A 120.0 . . ?
C57A C56A H56A 120.0 . . ?
C55A C56A H56A 120.0 . . ?
C56A C57A C52A 120.0 . . ?
C53A O12A C58A 115.5(12) . . ?
O12A C58A H58D 109.5 . . ?
O12A C58A H58E 109.5 . . ?
H58D C58A H58E 109.5 . . ?
O12A C58A H58F 109.5 . . ?
H58D C58A H58F 109.5 . . ?
H58E C58A H58F 109.5 . . ?
O13 C59 C60 121.2(8) . . ?
O13 C59 C64 118.8(8) . . ?
C60 C59 C64 120.0 . . ?
C59 C60 C61 120.0 . . ?
C59 C60 H60 120.0 . . ?
C61 C60 H60 120.0 . . ?
C60 C61 C62 120.0 . . ?
C60 C61 H61 120.0 . . ?
C62 C61 H61 120.0 . . ?
C61 C62 C63 120.0 . . ?
C61 C62 H62 120.0 . . ?
C63 C62 H62 120.0 . . ?
C64 C63 C62 120.0 . . ?
C64 C63 H63 120.0 . . ?
C62 C63 H63 120.0 . . ?
O14 C64 C63 122.5(10) . . ?
O14 C64 C59 117.1(10) . . ?
C63 C64 C59 120.0 . . ?
C65 O14 C64 113.9(14) . . ?
O14 C65 H65A 109.5 . . ?
O14 C65 H65B 109.5 . . ?
H65A C65 H65B 109.5 . . ?
O14 C65 H65C 109.5 . . ?
H65A C65 H65C 109.5 . . ?
H65B C65 H65C 109.5 . . ?
C60A C59A C64A 120.0 . . ?
C60A C59A O13 126.1(9) . . ?
C64A C59A O13 113.8(9) . . ?
C59A C60A C61A 120.0 . . ?
C59A C60A H60A 120.0 . . ?
C61A C60A H60A 120.0 . . ?
C60A C61A C62A 120.0 . . ?
C60A C61A H61A 120.0 . . ?
C62A C61A H61A 120.0 . . ?
C63A C62A C61A 120.0 . . ?
C63A C62A H62A 120.0 . . ?
C61A C62A H62A 120.0 . . ?
C64A C63A C62A 120.0 . . ?
C64A C63A H63A 120.0 . . ?
C62A C63A H63A 120.0 . . ?
O14A C64A C63A 125.3(11) . . ?
O14A C64A C59A 114.7(11) . . ?
C63A C64A C59A 120.0 . . ?
C65A O14A C64A 114.0(15) . . ?
O14A C65A H65D 109.5 . . ?
O14A C65A H65E 109.5 . . ?
H65D C65A H65E 109.5 . . ?
O14A C65A H65F 109.5 . . ?
H65D C65A H65F 109.5 . . ?
H65E C65A H65F 109.5 . . ?
O15 C66 C71 120.9(6) . . ?
O15 C66 C67 117.4(7) . . ?
C71 C66 C67 121.4(7) . . ?
C68 C67 C66 119.2(8) . . ?
C68 C67 H67 120.4 . . ?
C66 C67 H67 120.4 . . ?
C69 C68 C67 120.2(8) . . ?
C69 C68 H68 119.9 . . ?
C67 C68 H68 119.9 . . ?
C68 C69 C70 121.0(8) . . ?
C68 C69 H69 119.5 . . ?
C70 C69 H69 119.5 . . ?
C71 C70 C69 119.3(8) . . ?
C71 C70 H70 120.4 . . ?
C69 C70 H70 120.4 . . ?
O16 C71 C66 116.0(6) . . ?
O16 C71 C70 125.2(7) . . ?
C66 C71 C70 118.9(7) . . ?
O16 C72 H72A 109.5 . . ?
O16 C72 H72B 109.5 . . ?
H72A C72 H72B 109.5 . . ?
O16 C72 H72C 109.5 . . ?
H72A C72 H72C 109.5 . . ?
H72B C72 H72C 109.5 . . ?
N5 C73 C74 121.9(7) . . ?
N5 C73 H73 119.0 . . ?
C74 C73 H73 119.0 . . ?
C75 C74 C73 119.8(8) . . ?
C75 C74 H74 120.1 . . ?
C73 C74 H74 120.1 . . ?
C74 C75 C76 118.5(7) . . ?
C74 C75 H75 120.8 . . ?
C76 C75 H75 120.8 . . ?
C77 C76 C75 119.0(7) . . ?
C77 C76 H76 120.5 . . ?
C75 C76 H76 120.5 . . ?
N5 C77 C76 122.3(7) . . ?
N5 C77 C78 115.2(6) . . ?
C76 C77 C78 122.5(6) . . ?
N6 C78 C79 121.6(7) . . ?
N6 C78 C77 116.9(6) . . ?
C79 C78 C77 121.4(7) . . ?
C80 C79 C78 118.4(8) . . ?
C80 C79 H79 120.8 . . ?
C78 C79 H79 120.8 . . ?
C79 C80 C81 120.0(8) . . ?
C79 C80 H80 120.0 . . ?
C81 C80 H80 120.0 . . ?
C82 C81 C80 118.6(8) . . ?
C82 C81 H81 120.7 . . ?
C80 C81 H81 120.7 . . ?
N6 C82 C81 121.5(8) . . ?
N6 C82 H82 119.3 . . ?
C81 C82 H82 119.3 . . ?
Cu5 I6 Cu6 64.75(3) . . ?
Cu7 I8 Cu8 70.30(3) . . ?
P5 Cu5 I5 125.17(6) . . ?
P5 Cu5 I6 124.06(6) . . ?
I5 Cu5 I6 110.65(3) . . ?
P5 Cu5 Cu6 94.46(5) . . ?
I5 Cu5 Cu6 118.37(4) . . ?
I6 Cu5 Cu6 58.69(3) . . ?
N9 Cu6 N8 80.5(2) . . ?
N9 Cu6 P6 115.67(16) . . ?
N8 Cu6 P6 113.45(16) . . ?
N9 Cu6 I6 100.68(15) . . ?
N8 Cu6 I6 117.94(15) . . ?
P6 Cu6 I6 120.51(5) . . ?
N9 Cu6 Cu5 153.89(15) . . ?
N8 Cu6 Cu5 98.36(16) . . ?
P6 Cu6 Cu5 88.91(5) . . ?
I6 Cu6 Cu5 56.57(3) . . ?
P7 Cu7 I7 129.56(5) . . ?
P7 Cu7 I8 118.82(5) . . ?
I7 Cu7 I8 111.48(3) . . ?
P7 Cu7 Cu8 88.84(5) . . ?
I7 Cu7 Cu8 124.38(3) . . ?
I8 Cu7 Cu8 55.59(2) . . ?
N11 Cu8 N12 80.1(2) . . ?
N11 Cu8 P8 119.15(15) . . ?
N12 Cu8 P8 114.32(15) . . ?
N11 Cu8 I8 105.02(15) . . ?
N12 Cu8 I8 115.40(14) . . ?
P8 Cu8 I8 117.19(5) . . ?
N11 Cu8 Cu7 151.38(14) . . ?
N12 Cu8 Cu7 91.47(15) . . ?
P8 Cu8 Cu7 89.28(5) . . ?
I8 Cu8 Cu7 54.11(2) . . ?
O17 P5 O19 96.0(2) . . ?
O17 P5 N7 102.9(3) . . ?
O19 P5 N7 98.0(2) . . ?
O17 P5 Cu5 119.08(18) . . ?
O19 P5 Cu5 121.45(18) . . ?
N7 P5 Cu5 115.44(19) . . ?
O21 P6 O23 97.4(2) . . ?
O21 P6 N7 96.1(2) . . ?
O23 P6 N7 101.5(2) . . ?
O21 P6 Cu6 114.63(17) . . ?
O23 P6 Cu6 120.44(17) . . ?
N7 P6 Cu6 121.75(19) . . ?
O27 P7 O25 98.4(2) . . ?
O27 P7 N10 101.5(2) . . ?
O25 P7 N10 97.9(2) . . ?
O27 P7 Cu7 119.90(16) . . ?
O25 P7 Cu7 114.64(17) . . ?
N10 P7 Cu7 120.23(19) . . ?
O29 P8 O31 96.4(2) . . ?
O29 P8 N10 101.4(2) . . ?
O31 P8 N10 97.6(2) . . ?
O29 P8 Cu8 122.09(17) . . ?
O31 P8 Cu8 113.62(16) . . ?
N10 P8 Cu8 120.71(19) . . ?
C83 O17 P5 122.5(4) . . ?
C88 O18 C89 118.6(11) . . ?
C90 O19 P5 123.5(4) . . ?
C95 O20 C96 116.5(6) . . ?
C97 O21 P6 121.7(4) . . ?
C102 O22 C103 117.0(6) . . ?
C104 O23 P6 121.9(4) . . ?
C109 O24 C110 117.6(5) . . ?
C127 O25 P7 121.5(4) . . ?
C132 O26 C133 117.2(6) . . ?
C134 O27 P7 118.2(4) . . ?
C139 O28 C140 116.6(5) . . ?
C141 O29 P8 123.0(4) . . ?
C146 O30 C147 117.7(5) . . ?
C148 O31 P8 120.1(4) . . ?
C153 O32 C154 117.2(6) . . ?
C121 N7 P6 120.9(4) . . ?
C121 N7 P5 119.7(4) . . ?
P6 N7 P5 119.4(3) . . ?
C111 N8 C115 119.5(6) . . ?
C111 N8 Cu6 127.6(5) . . ?
C115 N8 Cu6 112.5(4) . . ?
C120 N9 C116 119.8(6) . . ?
C120 N9 Cu6 125.5(5) . . ?
C116 N9 Cu6 114.7(5) . . ?
C124 N10 P8 120.7(4) . . ?
C124 N10 P7 118.4(4) . . ?
P8 N10 P7 120.9(3) . . ?
C155 N11 C159 117.9(6) . . ?
C155 N11 Cu8 127.2(4) . . ?
C159 N11 Cu8 114.6(4) . . ?
C164 N12 C160 118.9(6) . . ?
C164 N12 Cu8 127.6(4) . . ?
C160 N12 Cu8 113.4(4) . . ?
C84 C83 C88 119.8(7) . . ?
C84 C83 O17 123.6(6) . . ?
C88 C83 O17 116.5(7) . . ?
C83 C84 C85 121.3(7) . . ?
C83 C84 H84 119.3 . . ?
C85 C84 H84 119.3 . . ?
C86 C85 C84 119.1(8) . . ?
C86 C85 H85 120.5 . . ?
C84 C85 H85 120.5 . . ?
C85 C86 C87 120.7(9) . . ?
C85 C86 H86 119.6 . . ?
C87 C86 H86 119.6 . . ?
C86 C87 C88 120.2(10) . . ?
C86 C87 H87 119.9 . . ?
C88 C87 H87 119.9 . . ?
C83 C88 O18 115.6(8) . . ?
C83 C88 C87 118.8(9) . . ?
O18 C88 C87 125.5(9) . . ?
O18 C89 H89A 109.5 . . ?
O18 C89 H89B 109.5 . . ?
H89A C89 H89B 109.5 . . ?
O18 C89 H89C 109.5 . . ?
H89A C89 H89C 109.5 . . ?
H89B C89 H89C 109.5 . . ?
C91 C90 O19 119.4(6) . . ?
C91 C90 C95 121.4(6) . . ?
O19 C90 C95 119.1(6) . . ?
C90 C91 C92 120.7(7) . . ?
C90 C91 H91 119.7 . . ?
C92 C91 H91 119.7 . . ?
C93 C92 C91 118.2(7) . . ?
C93 C92 H92 120.9 . . ?
C91 C92 H92 120.9 . . ?
C92 C93 C94 121.8(7) . . ?
C92 C93 H93 119.1 . . ?
C94 C93 H93 119.1 . . ?
C93 C94 C95 119.5(7) . . ?
C93 C94 H94 120.3 . . ?
C95 C94 H94 120.3 . . ?
O20 C95 C94 126.5(7) . . ?
O20 C95 C90 115.0(6) . . ?
C94 C95 C90 118.4(7) . . ?
O20 C96 H96A 109.5 . . ?
O20 C96 H96B 109.5 . . ?
H96A C96 H96B 109.5 . . ?
O20 C96 H96C 109.5 . . ?
H96A C96 H96C 109.5 . . ?
H96B C96 H96C 109.5 . . ?
C98 C97 C102 121.6(6) . . ?
C98 C97 O21 122.6(6) . . ?
C102 C97 O21 115.7(6) . . ?
C97 C98 C99 118.4(7) . . ?
C97 C98 H98 120.8 . . ?
C99 C98 H98 120.8 . . ?
C100 C99 C98 120.6(7) . . ?
C100 C99 H99 119.7 . . ?
C98 C99 H99 119.7 . . ?
C99 C100 C101 121.1(7) . . ?
C99 C100 H100 119.5 . . ?
C101 C100 H100 119.5 . . ?
C100 C101 C102 119.0(7) . . ?
C100 C101 H101 120.5 . . ?
C102 C101 H101 120.5 . . ?
O22 C102 C97 116.5(6) . . ?
O22 C102 C101 124.2(7) . . ?
C97 C102 C101 119.4(7) . . ?
O22 C103 H10A 109.5 . . ?
O22 C103 H10B 109.5 . . ?
H10A C103 H10B 109.5 . . ?
O22 C103 H10C 109.5 . . ?
H10A C103 H10C 109.5 . . ?
H10B C103 H10C 109.5 . . ?
C105 C104 C109 121.4(6) . . ?
C105 C104 O23 118.5(6) . . ?
C109 C104 O23 119.9(5) . . ?
C104 C105 C106 120.1(6) . . ?
C104 C105 H105 120.0 . . ?
C106 C105 H105 120.0 . . ?
C107 C106 C105 118.9(6) . . ?
C107 C106 H106 120.5 . . ?
C105 C106 H106 120.5 . . ?
C106 C107 C108 121.2(6) . . ?
C106 C107 H107 119.4 . . ?
C108 C107 H107 119.4 . . ?
C107 C108 C109 119.5(6) . . ?
C107 C108 H108 120.3 . . ?
C109 C108 H108 120.3 . . ?
O24 C109 C104 116.0(5) . . ?
O24 C109 C108 125.3(6) . . ?
C104 C109 C108 118.7(6) . . ?
O24 C110 H11A 109.5 . . ?
O24 C110 H11B 109.5 . . ?
H11A C110 H11B 109.5 . . ?
O24 C110 H11C 109.5 . . ?
H11A C110 H11C 109.5 . . ?
H11B C110 H11C 109.5 . . ?
N8 C111 C112 122.1(7) . . ?
N8 C111 H111 119.0 . . ?
C112 C111 H111 119.0 . . ?
C113 C112 C111 119.5(7) . . ?
C113 C112 H112 120.3 . . ?
C111 C112 H112 120.3 . . ?
C112 C113 C114 118.9(7) . . ?
C112 C113 H113 120.6 . . ?
C114 C113 H113 120.6 . . ?
C113 C114 C115 119.4(7) . . ?
C113 C114 H114 120.3 . . ?
C115 C114 H114 120.3 . . ?
N8 C115 C114 120.6(7) . . ?
N8 C115 C116 116.5(6) . . ?
C114 C115 C116 122.8(6) . . ?
N9 C116 C117 120.8(7) . . ?
N9 C116 C115 115.5(6) . . ?
C117 C116 C115 123.7(6) . . ?
C118 C117 C116 119.2(7) . . ?
C118 C117 H117 120.4 . . ?
C116 C117 H117 120.4 . . ?
C117 C118 C119 119.8(7) . . ?
C117 C118 H118 120.1 . . ?
C119 C118 H118 120.1 . . ?
C120 C119 C118 117.9(7) . . ?
C120 C119 H119 121.0 . . ?
C118 C119 H119 121.0 . . ?
N9 C120 C119 122.5(7) . . ?
N9 C120 H120 118.7 . . ?
C119 C120 H120 118.7 . . ?
C122 C121 C126 120.9(5) . . ?
C122 C121 N7 120.5(5) . . ?
C126 C121 N7 118.6(5) . . ?
C121 C122 C123 119.8(6) . . ?
C121 C122 H122 120.1 . . ?
C123 C122 H122 120.1 . . ?
C124 C123 C122 120.1(6) . . ?
C124 C123 H123 120.0 . . ?
C122 C123 H123 120.0 . . ?
C123 C124 C125 120.7(5) . . ?
C123 C124 N10 119.9(5) . . ?
C125 C124 N10 119.3(5) . . ?
C126 C125 C124 119.2(5) . . ?
C126 C125 H125 120.4 . . ?
C124 C125 H125 120.4 . . ?
C125 C126 C121 119.3(5) . . ?
C125 C126 H126 120.4 . . ?
C121 C126 H126 120.4 . . ?
C128 C127 C132 122.6(7) . . ?
C128 C127 O25 118.2(6) . . ?
C132 C127 O25 119.2(6) . . ?
C127 C128 C129 117.9(8) . . ?
C127 C128 H128 121.0 . . ?
C129 C128 H128 121.0 . . ?
C130 C129 C128 120.2(8) . . ?
C130 C129 H129 119.9 . . ?
C128 C129 H129 119.9 . . ?
C129 C130 C131 121.5(9) . . ?
C129 C130 H130 119.2 . . ?
C131 C130 H130 119.2 . . ?
C132 C131 C130 119.2(8) . . ?
C132 C131 H131 120.4 . . ?
C130 C131 H131 120.4 . . ?
O26 C132 C131 124.9(7) . . ?
O26 C132 C127 116.5(6) . . ?
C131 C132 C127 118.6(7) . . ?
O26 C133 H13A 109.5 . . ?
O26 C133 H13B 109.5 . . ?
H13A C133 H13B 109.5 . . ?
O26 C133 H13C 109.5 . . ?
H13A C133 H13C 109.5 . . ?
H13B C133 H13C 109.5 . . ?
C135 C134 C139 122.2(6) . . ?
C135 C134 O27 120.5(6) . . ?
C139 C134 O27 117.3(6) . . ?
C134 C135 C136 119.3(6) . . ?
C134 C135 H135 120.4 . . ?
C136 C135 H135 120.4 . . ?
C137 C136 C135 118.7(6) . . ?
C137 C136 H136 120.6 . . ?
C135 C136 H136 120.6 . . ?
C136 C137 C138 122.7(7) . . ?
C136 C137 H137 118.7 . . ?
C138 C137 H137 118.7 . . ?
C137 C138 C139 119.2(7) . . ?
C137 C138 H138 120.4 . . ?
C139 C138 H138 120.4 . . ?
O28 C139 C134 115.7(6) . . ?
O28 C139 C138 126.4(6) . . ?
C134 C139 C138 117.9(6) . . ?
O28 C140 H14D 109.5 . . ?
O28 C140 H14E 109.5 . . ?
H14D C140 H14E 109.5 . . ?
O28 C140 H14F 109.5 . . ?
H14D C140 H14F 109.5 . . ?
H14E C140 H14F 109.5 . . ?
C146 C141 C142 120.7(6) . . ?
C146 C141 O29 120.7(6) . . ?
C142 C141 O29 118.4(6) . . ?
C143 C142 C141 120.2(7) . . ?
C143 C142 H142 119.9 . . ?
C141 C142 H142 119.9 . . ?
C142 C143 C144 119.1(7) . . ?
C142 C143 H143 120.4 . . ?
C144 C143 H143 120.4 . . ?
C145 C144 C143 121.1(6) . . ?
C145 C144 H144 119.4 . . ?
C143 C144 H144 119.4 . . ?
C144 C145 C146 120.0(7) . . ?
C144 C145 H145 120.0 . . ?
C146 C145 H145 120.0 . . ?
O30 C146 C141 115.4(6) . . ?
O30 C146 C145 125.6(6) . . ?
C141 C146 C145 118.9(6) . . ?
O30 C147 H14G 109.5 . . ?
O30 C147 H14H 109.5 . . ?
H14G C147 H14H 109.5 . . ?
O30 C147 H14I 109.5 . . ?
H14G C147 H14I 109.5 . . ?
H14H C147 H14I 109.5 . . ?
C149 C148 O31 123.5(6) . . ?
C149 C148 C153 120.7(6) . . ?
O31 C148 C153 115.9(6) . . ?
C148 C149 C150 119.6(6) . . ?
C148 C149 H149 120.2 . . ?
C150 C149 H149 120.2 . . ?
C151 C150 C149 119.7(7) . . ?
C151 C150 H150 120.1 . . ?
C149 C150 H150 120.1 . . ?
C150 C151 C152 120.7(7) . . ?
C150 C151 H151 119.6 . . ?
C152 C151 H151 119.6 . . ?
C151 C152 C153 120.4(7) . . ?
C151 C152 H152 119.8 . . ?
C153 C152 H152 119.8 . . ?
O32 C153 C152 125.7(6) . . ?
O32 C153 C148 115.4(6) . . ?
C152 C153 C148 118.9(6) . . ?
O32 C154 H15A 109.5 . . ?
O32 C154 H15B 109.5 . . ?
H15A C154 H15B 109.5 . . ?
O32 C154 H15C 109.5 . . ?
H15A C154 H15C 109.5 . . ?
H15B C154 H15C 109.5 . . ?
N11 C155 C156 123.3(6) . . ?
N11 C155 H155 118.3 . . ?
C156 C155 H155 118.3 . . ?
C155 C156 C157 119.4(6) . . ?
C155 C156 H156 120.3 . . ?
C157 C156 H156 120.3 . . ?
C156 C157 C158 118.4(6) . . ?
C156 C157 H157 120.8 . . ?
C158 C157 H157 120.8 . . ?
C157 C158 C159 119.4(6) . . ?
C157 C158 H158 120.3 . . ?
C159 C158 H158 120.3 . . ?
N11 C159 C158 121.5(6) . . ?
N11 C159 C160 114.8(5) . . ?
C158 C159 C160 123.6(6) . . ?
N12 C160 C161 120.7(6) . . ?
N12 C160 C159 117.0(6) . . ?
C161 C160 C159 122.3(6) . . ?
C162 C161 C160 119.0(6) . . ?
C162 C161 H161 120.5 . . ?
C160 C161 H161 120.5 . . ?
C161 C162 C163 119.8(6) . . ?
C161 C162 H162 120.1 . . ?
C163 C162 H162 120.1 . . ?
C162 C163 C164 118.8(7) . . ?
C162 C163 H163 120.6 . . ?
C164 C163 H163 120.6 . . ?
N12 C164 C163 122.8(6) . . ?
N12 C164 H164 118.6 . . ?
C163 C164 H164 118.6 . . ?
N13 C165 C166 177.9(12) . . ?
C165 C166 H16A 109.5 . . ?
C165 C166 H16B 109.5 . . ?
H16A C166 H16B 109.5 . . ?
C165 C166 H16C 109.5 . . ?
H16A C166 H16C 109.5 . . ?
H16B C166 H16C 109.5 . . ?
N14 C167 C168 178.6(12) . . ?
C167 C168 H16D 109.5 . . ?
C167 C168 H16E 109.5 . . ?
H16D C168 H16E 109.5 . . ?
C167 C168 H16F 109.5 . . ?
H16D C168 H16F 109.5 . . ?
H16E C168 H16F 109.5 . . ?
N15 C169 C170 178.9(10) . . ?
C169 C170 H17A 109.5 . . ?
C169 C170 H17B 109.5 . . ?
H17A C170 H17B 109.5 . . ?
C169 C170 H17C 109.5 . . ?
H17A C170 H17C 109.5 . . ?
H17B C170 H17C 109.5 . . ?
C172 C171 H17D 109.5 . . ?
C172 C171 H17E 109.5 . . ?
H17D C171 H17E 109.5 . . ?
C172 C171 H17F 109.5 . . ?
H17D C171 H17F 109.5 . . ?
H17E C171 H17F 109.5 . . ?
N16 C172 C171 175.0(19) . . ?
C173 C174 H17G 109.5 . . ?
C173 C174 H17H 109.5 . . ?
H17G C174 H17H 109.5 . . ?
C173 C174 H17I 109.5 . . ?
H17G C174 H17I 109.5 . . ?
H17H C174 H17I 109.5 . . ?
N17 C173 C174 174(2) . . ?

loop_
_geom_bond_atom_site_label_1
_geom_bond_atom_site_label_2
_geom_bond_distance
_geom_bond_site_symmetry_2
_geom_bond_publ_flag
I1 Cu1 2.5157(9) . ?
I2 Cu2 2.5859(9) . ?
I2 Cu1 2.5932(9) . ?
I3 Cu3 2.4971(9) . ?
I4 Cu3 2.5636(9) . ?
I4 Cu4 2.6370(10) . ?
Cu1 P1 2.1809(17) . ?
Cu1 Cu2 2.9678(12) . ?
Cu2 N2 2.046(5) . ?
Cu2 N3 2.054(6) . ?
Cu2 P2 2.1452(18) . ?
Cu3 P3 2.1645(17) . ?
Cu3 Cu4 3.0359(12) . ?
Cu4 N5 2.067(6) . ?
Cu4 N6 2.071(6) . ?
Cu4 P4 2.1588(19) . ?
P1 O1 1.625(4) . ?
P1 O3 1.626(4) . ?
P1 N1 1.681(5) . ?
P2 O5 1.618(5) . ?
P2 O7 1.625(5) . ?
P2 N1 1.685(5) . ?
P3 O11 1.623(4) . ?
P3 O9 1.627(4) . ?
P3 N4 1.687(5) . ?
P4 O13 1.620(5) . ?
P4 O15 1.630(5) . ?
P4 N4 1.673(5) . ?
O1 C1 1.407(7) . ?
O2 C6 1.370(8) . ?
O2 C7 1.419(8) . ?
O3 C8 1.392(7) . ?
O4 C13 1.363(8) . ?
O4 C14 1.440(8) . ?
O5 C15 1.400(8) . ?
O6 C20 1.351(8) . ?
O6 C21 1.436(8) . ?
O7 C22 1.400(8) . ?
O8 C27 1.384(9) . ?
O8 C28 1.439(9) . ?
O9 C45 1.396(8) . ?
O10 C50 1.354(9) . ?
O10 C51 1.457(8) . ?
O11 C52 1.372(7) . ?
O11 C52A 1.402(7) . ?
O13 C59 1.363(9) . ?
O13 C59A 1.426(10) . ?
O15 C66 1.385(8) . ?
O16 C71 1.356(8) . ?
O16 C72 1.423(8) . ?
N1 C39 1.450(7) . ?
N2 C33 1.350(8) . ?
N2 C29 1.352(8) . ?
N3 C38 1.346(9) . ?
N3 C34 1.349(8) . ?
N4 C42 1.456(7) . ?
N5 C73 1.314(9) . ?
N5 C77 1.351(8) . ?
N6 C82 1.339(9) . ?
N6 C78 1.342(9) . ?
C1 C2 1.367(9) . ?
C1 C6 1.396(9) . ?
C2 C3 1.411(10) . ?
C2 H2 0.9500 . ?
C3 C4 1.361(10) . ?
C3 H3 0.9500 . ?
C4 C5 1.384(10) . ?
C4 H4 0.9500 . ?
C5 C6 1.389(10) . ?
C5 H5 0.9500 . ?
C7 H7A 0.9800 . ?
C7 H7B 0.9800 . ?
C7 H7C 0.9800 . ?
C8 C9 1.376(9) . ?
C8 C13 1.396(9) . ?
C9 C10 1.392(10) . ?
C9 H9 0.9500 . ?
C10 C11 1.374(11) . ?
C10 H10 0.9500 . ?
C11 C12 1.383(10) . ?
C11 H11 0.9500 . ?
C12 C13 1.376(10) . ?
C12 H12 0.9500 . ?
C14 H14A 0.9800 . ?
C14 H14B 0.9800 . ?
C14 H14C 0.9800 . ?
C15 C16 1.383(10) . ?
C15 C20 1.391(10) . ?
C16 C17 1.380(10) . ?
C16 H16 0.9500 . ?
C17 C18 1.359(11) . ?
C17 H17 0.9500 . ?
C18 C19 1.383(11) . ?
C18 H18 0.9500 . ?
C19 C20 1.398(9) . ?
C19 H19 0.9500 . ?
C21 H21A 0.9800 . ?
C21 H21B 0.9800 . ?
C21 H21C 0.9800 . ?
C22 C23 1.370(9) . ?
C22 C27 1.383(9) . ?
C23 C24 1.382(10) . ?
C23 H23 0.9500 . ?
C24 C25 1.394(11) . ?
C24 H24 0.9500 . ?
C25 C26 1.368(11) . ?
C25 H25 0.9500 . ?
C26 C27 1.383(11) . ?
C26 H26 0.9500 . ?
C28 H28A 0.9800 . ?
C28 H28B 0.9800 . ?
C28 H28C 0.9800 . ?
C29 C30 1.374(9) . ?
C29 H29 0.9500 . ?
C30 C31 1.361(10) . ?
C30 H30 0.9500 . ?
C31 C32 1.379(9) . ?
C31 H31 0.9500 . ?
C32 C33 1.385(9) . ?
C32 H32 0.9500 . ?
C33 C34 1.490(9) . ?
C34 C35 1.393(9) . ?
C35 C36 1.371(10) . ?
C35 H35 0.9500 . ?
C36 C37 1.376(11) . ?
C36 H36 0.9500 . ?
C37 C38 1.369(10) . ?
C37 H37 0.9500 . ?
C38 H38 0.9500 . ?
C39 C40 1.378(9) . ?
C39 C44 1.384(9) . ?
C40 C41 1.383(8) . ?
C40 H40 0.9500 . ?
C41 C42 1.385(8) . ?
C41 H41 0.9500 . ?
C42 C43 1.388(8) . ?
C43 C44 1.388(9) . ?
C43 H43 0.9500 . ?
C44 H44 0.9500 . ?
C45 C46 1.389(9) . ?
C45 C50 1.391(9) . ?
C46 C47 1.374(10) . ?
C46 H46 0.9500 . ?
C47 C48 1.392(12) . ?
C47 H47 0.9500 . ?
C48 C49 1.373(12) . ?
C48 H48 0.9500 . ?
C49 C50 1.392(10) . ?
C49 H49 0.9500 . ?
C51 H51A 0.9800 . ?
C51 H51B 0.9800 . ?
C51 H51C 0.9800 . ?
C52 C53 1.3900 . ?
C52 C57 1.3900 . ?
C53 O12 1.380(11) . ?
C53 C54 1.3900 . ?
C54 C55 1.3900 . ?
C54 H54 0.9500 . ?
C55 C56 1.3900 . ?
C55 H55 0.9500 . ?
C56 C57 1.3900 . ?
C56 H56 0.9500 . ?
O12 C58 1.417(17) . ?
C58 H58A 0.9800 . ?
C58 H58B 0.9800 . ?
C58 H58C 0.9800 . ?
C52A C53A 1.3900 . ?
C52A C57A 1.3900 . ?
C53A O12A 1.378(12) . ?
C53A C54A 1.3900 . ?
C54A C55A 1.3900 . ?
C54A H54A 0.9500 . ?
C55A C56A 1.3900 . ?
C55A H55A 0.9500 . ?
C56A C57A 1.3900 . ?
C56A H56A 0.9500 . ?
O12A C58A 1.424(18) . ?
C58A H58D 0.9800 . ?
C58A H58E 0.9800 . ?
C58A H58F 0.9800 . ?
C59 C60 1.3900 . ?
C59 C64 1.3900 . ?
C60 C61 1.3900 . ?
C60 H60 0.9500 . ?
C61 C62 1.3900 . ?
C61 H61 0.9500 . ?
C62 C63 1.3900 . ?
C62 H62 0.9500 . ?
C63 C64 1.3900 . ?
C63 H63 0.9500 . ?
C64 O14 1.323(12) . ?
O14 C65 1.234(19) . ?
C65 H65A 0.9800 . ?
C65 H65B 0.9800 . ?
C65 H65C 0.9800 . ?
C59A C60A 1.3900 . ?
C59A C64A 1.3900 . ?
C60A C61A 1.3900 . ?
C60A H60A 0.9500 . ?
C61A C62A 1.3900 . ?
C61A H61A 0.9500 . ?
C62A C63A 1.3900 . ?
C62A H62A 0.9500 . ?
C63A C64A 1.3900 . ?
C63A H63A 0.9500 . ?
C64A O14A 1.324(13) . ?
O14A C65A 1.289(19) . ?
C65A H65D 0.9800 . ?
C65A H65E 0.9800 . ?
C65A H65F 0.9800 . ?
C66 C71 1.390(10) . ?
C66 C67 1.396(10) . ?
C67 C68 1.376(12) . ?
C67 H67 0.9500 . ?
C68 C69 1.373(13) . ?
C68 H68 0.9500 . ?
C69 C70 1.405(12) . ?
C69 H69 0.9500 . ?
C70 C71 1.391(10) . ?
C70 H70 0.9500 . ?
C72 H72A 0.9800 . ?
C72 H72B 0.9800 . ?
C72 H72C 0.9800 . ?
C73 C74 1.395(11) . ?
C73 H73 0.9500 . ?
C74 C75 1.359(12) . ?
C74 H74 0.9500 . ?
C75 C76 1.381(12) . ?
C75 H75 0.9500 . ?
C76 C77 1.373(10) . ?
C76 H76 0.9500 . ?
C77 C78 1.485(10) . ?
C78 C79 1.384(10) . ?
C79 C80 1.375(13) . ?
C79 H79 0.9500 . ?
C80 C81 1.386(14) . ?
C80 H80 0.9500 . ?
C81 C82 1.378(12) . ?
C81 H81 0.9500 . ?
C82 H82 0.9500 . ?
I5 Cu5 2.5131(10) . ?
I6 Cu5 2.5705(10) . ?
I6 Cu6 2.6315(9) . ?
I7 Cu7 2.5251(8) . ?
I8 Cu7 2.5861(9) . ?
I8 Cu8 2.6333(9) . ?
Cu5 P5 2.1830(18) . ?
Cu5 Cu6 2.7858(12) . ?
Cu6 N9 2.045(5) . ?
Cu6 N8 2.082(5) . ?
Cu6 P6 2.1650(17) . ?
Cu7 P7 2.1806(17) . ?
Cu7 Cu8 3.0052(11) . ?
Cu8 N11 2.056(5) . ?
Cu8 N12 2.071(5) . ?
Cu8 P8 2.1643(17) . ?
P5 O17 1.618(5) . ?
P5 O19 1.625(4) . ?
P5 N7 1.695(5) . ?
P6 O21 1.625(4) . ?
P6 O23 1.626(4) . ?
P6 N7 1.680(5) . ?
P7 O27 1.620(4) . ?
P7 O25 1.621(4) . ?
P7 N10 1.695(5) . ?
P8 O29 1.624(4) . ?
P8 O31 1.630(4) . ?
P8 N10 1.679(5) . ?
O17 C83 1.388(8) . ?
O18 C88 1.386(12) . ?
O18 C89 1.389(16) . ?
O19 C90 1.392(8) . ?
O20 C95 1.354(9) . ?
O20 C96 1.444(9) . ?
O21 C97 1.402(7) . ?
O22 C102 1.368(9) . ?
O22 C103 1.434(9) . ?
O23 C104 1.398(7) . ?
O24 C109 1.361(8) . ?
O24 C110 1.441(8) . ?
O25 C127 1.418(8) . ?
O26 C132 1.355(8) . ?
O26 C133 1.430(8) . ?
O27 C134 1.403(7) . ?
O28 C139 1.346(8) . ?
O28 C140 1.435(8) . ?
O29 C141 1.405(7) . ?
O30 C146 1.360(8) . ?
O30 C147 1.424(8) . ?
O31 C148 1.394(7) . ?
O32 C153 1.368(8) . ?
O32 C154 1.429(9) . ?
N7 C121 1.443(7) . ?
N8 C111 1.336(9) . ?
N8 C115 1.353(8) . ?
N9 C120 1.326(9) . ?
N9 C116 1.346(8) . ?
N10 C124 1.449(7) . ?
N11 C155 1.343(8) . ?
N11 C159 1.354(8) . ?
N12 C164 1.339(8) . ?
N12 C160 1.342(8) . ?
C83 C84 1.374(10) . ?
C83 C88 1.379(11) . ?
C84 C85 1.385(10) . ?
C84 H84 0.9500 . ?
C85 C86 1.358(12) . ?
C85 H85 0.9500 . ?
C86 C87 1.380(15) . ?
C86 H86 0.9500 . ?
C87 C88 1.402(14) . ?
C87 H87 0.9500 . ?
C89 H89A 0.9800 . ?
C89 H89B 0.9800 . ?
C89 H89C 0.9800 . ?
C90 C91 1.362(9) . ?
C90 C95 1.397(9) . ?
C91 C92 1.387(10) . ?
C91 H91 0.9500 . ?
C92 C93 1.383(12) . ?
C92 H92 0.9500 . ?
C93 C94 1.388(11) . ?
C93 H93 0.9500 . ?
C94 C95 1.388(10) . ?
C94 H94 0.9500 . ?
C96 H96A 0.9800 . ?
C96 H96B 0.9800 . ?
C96 H96C 0.9800 . ?
C97 C98 1.381(10) . ?
C97 C102 1.384(10) . ?
C98 C99 1.396(10) . ?
C98 H98 0.9500 . ?
C99 C100 1.367(11) . ?
C99 H99 0.9500 . ?
C100 C101 1.387(11) . ?
C100 H100 0.9500 . ?
C101 C102 1.397(10) . ?
C101 H101 0.9500 . ?
C103 H10A 0.9800 . ?
C103 H10B 0.9800 . ?
C103 H10C 0.9800 . ?
C104 C105 1.370(9) . ?
C104 C109 1.394(9) . ?
C105 C106 1.394(9) . ?
C105 H105 0.9500 . ?
C106 C107 1.388(10) . ?
C106 H106 0.9500 . ?
C107 C108 1.388(10) . ?
C107 H107 0.9500 . ?
C108 C109 1.399(9) . ?
C108 H108 0.9500 . ?
C110 H11A 0.9800 . ?
C110 H11B 0.9800 . ?
C110 H11C 0.9800 . ?
C111 C112 1.386(10) . ?
C111 H111 0.9500 . ?
C112 C113 1.370(10) . ?
C112 H112 0.9500 . ?
C113 C114 1.391(10) . ?
C113 H113 0.9500 . ?
C114 C115 1.396(9) . ?
C114 H114 0.9500 . ?
C115 C116 1.481(10) . ?
C116 C117 1.390(10) . ?
C117 C118 1.372(11) . ?
C117 H117 0.9500 . ?
C118 C119 1.385(11) . ?
C118 H118 0.9500 . ?
C119 C120 1.383(10) . ?
C119 H119 0.9500 . ?
C120 H120 0.9500 . ?
C121 C122 1.375(8) . ?
C121 C126 1.397(8) . ?
C122 C123 1.381(9) . ?
C122 H122 0.9500 . ?
C123 C124 1.377(9) . ?
C123 H123 0.9500 . ?
C124 C125 1.399(8) . ?
C125 C126 1.390(8) . ?
C125 H125 0.9500 . ?
C126 H126 0.9500 . ?
C127 C128 1.366(10) . ?
C127 C132 1.391(10) . ?
C128 C129 1.420(12) . ?
C128 H128 0.9500 . ?
C129 C130 1.347(14) . ?
C129 H129 0.9500 . ?
C130 C131 1.398(13) . ?
C130 H130 0.9500 . ?
C131 C132 1.388(10) . ?
C131 H131 0.9500 . ?
C133 H13A 0.9800 . ?
C133 H13B 0.9800 . ?
C133 H13C 0.9800 . ?
C134 C135 1.380(9) . ?
C134 C139 1.401(9) . ?
C135 C136 1.397(9) . ?
C135 H135 0.9500 . ?
C136 C137 1.377(10) . ?
C136 H136 0.9500 . ?
C137 C138 1.381(10) . ?
C137 H137 0.9500 . ?
C138 C139 1.404(9) . ?
C138 H138 0.9500 . ?
C140 H14D 0.9800 . ?
C140 H14E 0.9800 . ?
C140 H14F 0.9800 . ?
C141 C146 1.375(9) . ?
C141 C142 1.393(9) . ?
C142 C143 1.375(10) . ?
C142 H142 0.9500 . ?
C143 C144 1.380(10) . ?
C143 H143 0.9500 . ?
C144 C145 1.377(10) . ?
C144 H144 0.9500 . ?
C145 C146 1.394(9) . ?
C145 H145 0.9500 . ?
C147 H14G 0.9800 . ?
C147 H14H 0.9800 . ?
C147 H14I 0.9800 . ?
C148 C149 1.380(9) . ?
C148 C153 1.396(9) . ?
C149 C150 1.394(9) . ?
C149 H149 0.9500 . ?
C150 C151 1.375(10) . ?
C150 H150 0.9500 . ?
C151 C152 1.375(10) . ?
C151 H151 0.9500 . ?
C152 C153 1.386(10) . ?
C152 H152 0.9500 . ?
C154 H15A 0.9800 . ?
C154 H15B 0.9800 . ?
C154 H15C 0.9800 . ?
C155 C156 1.373(10) . ?
C155 H155 0.9500 . ?
C156 C157 1.377(10) . ?
C156 H156 0.9500 . ?
C157 C158 1.391(10) . ?
C157 H157 0.9500 . ?
C158 C159 1.395(9) . ?
C158 H158 0.9500 . ?
C159 C160 1.480(9) . ?
C160 C161 1.421(9) . ?
C161 C162 1.364(10) . ?
C161 H161 0.9500 . ?
C162 C163 1.374(10) . ?
C162 H162 0.9500 . ?
C163 C164 1.381(9) . ?
C163 H163 0.9500 . ?
C164 H164 0.9500 . ?
N13 C165 1.046(11) . ?
C165 C166 1.423(14) . ?
C166 H16A 0.9800 . ?
C166 H16B 0.9800 . ?
C166 H16C 0.9800 . ?
N14 C167 1.077(12) . ?
C167 C168 1.460(16) . ?
C168 H16D 0.9800 . ?
C168 H16E 0.9800 . ?
C168 H16F 0.9800 . ?
N15 C169 1.134(10) . ?
C169 C170 1.433(11) . ?
C170 H17A 0.9800 . ?
C170 H17B 0.9800 . ?
C170 H17C 0.9800 . ?
C171 C172 1.35(2) . ?
C171 H17D 0.9800 . ?
C171 H17E 0.9800 . ?
C171 H17F 0.9800 . ?
C172 N16 1.17(2) . ?
N17 C173 1.08(2) . ?
C174 C173 1.54(3) . ?
C174 H17G 0.9800 . ?
C174 H17H 0.9800 . ?
C174 H17I 0.9800 . ?
